data_4088443
loop_
_publ_author_name
'Chakraborty, Uttam'
'Urban, Franziska'
'M\"uhldorf, Bernd'
'Rebreyend, Christophe'
'de Bruin, Bas'
'van Velzen, Niels'
'Harder, Sjoerd'
'Wolf, Robert'

_publ_section_title
;
 Accessing the CpArNi(I) Synthon: Reactions with N-Heterocyclic Carbenes,
 TEMPO, Sulfur, and Selenium
;
_journal_issue 11
_journal_name_full Organometallics
_journal_page_first 1624
_journal_paper_doi 10.1021/acs.organomet.6b00084
_journal_volume 35
_journal_year 2016
_chemical_formula_moiety 'C54 H63 N Ni O, 0.5(C4 H10 O)'
_chemical_formula_sum 'C56 H68 N Ni O1.5'
_chemical_formula_weight 837.82
_space_group_crystal_system triclinic
_space_group_IT_number 2
_space_group_name_Hall '-P 1'
_space_group_name_H-M_alt 'P -1'
_atom_sites_solution_hydrogens geom
_audit_creation_date 2015-11-16
_audit_creation_method
;
Olex2 1.2
(compiled 2015.09.30 svn.r3233 for OlexSys, GUI svn.r5103)
;
_cell_angle_alpha 74.778(3)
_cell_angle_beta 88.323(3)
_cell_angle_gamma 62.727(4)
_cell_formula_units_Z 4
_cell_length_a 14.2539(5)
_cell_length_b 14.7412(5)
_cell_length_c 26.6743(9)
_cell_measurement_reflns_used 38036
_cell_measurement_temperature 123(1)
_cell_measurement_theta_max 66.5400
_cell_measurement_theta_min 3.6130
_cell_volume 4779.8(3)
_computing_cell_refinement 'CrysAlisPro 1.171.38.41 (Rigaku OD, 2015)'
_computing_data_collection 'CrysAlisPro 1.171.38.41 (Rigaku OD, 2015)'
_computing_data_reduction 'CrysAlisPro 1.171.38.41 (Rigaku OD, 2015)'
_computing_molecular_graphics 'Olex2 (Dolomanov et al., 2009)'
_computing_publication_material 'Olex2 (Dolomanov et al., 2009)'
_computing_structure_refinement 'ShelXL (Sheldrick, 2015)'
_computing_structure_solution 'ShelXT (Sheldrick, 2015)'
_diffrn_ambient_environment N~2~
_diffrn_ambient_temperature 123(1)
_diffrn_detector 'CCD plate'
_diffrn_detector_area_resol_mean 5.2548
_diffrn_detector_type AtlasS2
_diffrn_measured_fraction_theta_full 0.970
_diffrn_measured_fraction_theta_max 0.984
_diffrn_measurement_details
;
List of Runs (angles in degrees, time in seconds):

  # Type    Start    End  Width  t~exp~   \w     \q     \k     \f   Frames
--------------------------------------------------------------------------
  1  \w     12.00 115.00   1.00    5.00    --   41.53  57.00-120.00  103
  2  \w    -32.00  71.00   1.00    5.00    --   41.53 -57.00  90.00  103
  3  \w     -3.00  96.00   1.00    5.00    --   41.53-125.00  30.00   99
  4  \w      9.00 133.00   1.00   20.00    --   93.50 -93.00 -73.93  124
  5  \w      9.00 133.00   1.00   20.00    --   93.50 -93.00 143.41  124
  6  \w      8.00 132.00   1.00   20.00    --   93.50 -91.00  69.95  124
  7  \w     19.00 124.00   1.00   20.00    --   93.50 -61.00 150.00  105
  8  \w     66.00 168.00   1.00   20.00    --   93.50  45.00 150.00  102
  9  \w     63.00 171.00   1.00   20.00    --   93.50  30.00 -90.00  108
 10  \w     79.00 172.00   1.00   20.00    --   93.50 111.00 -30.00   93
 11  \w     79.00 172.00   1.00   20.00    --   93.50 111.00-150.00   93
 12  \w      9.00  83.00   1.00   20.00    --   93.50 -94.00  60.00   74
 13  \w     19.00 124.00   1.00   20.00    --   93.50 -61.00 -90.00  105
 14  \w      9.00 133.00   1.00   20.00    --   93.50 -93.00 143.41  124
 15  \w      9.00 133.00   1.00   20.00    --   93.50 -93.00  14.47  124
 16  \w     63.00 171.00   1.00   20.00    --   93.50  30.00 120.00  108
 17  \w     35.00 135.00   1.00   20.00    --   93.50 178.00-150.00  100
 18  \w     63.00 171.00   1.00   20.00    --   93.50  30.00-150.00  108
 19  \w   -120.00  -8.00   1.00    5.00    --  -41.53 -77.00  60.00  112
 20  \w     12.00 115.00   1.00    5.00    --   41.53  57.00 150.00  103
 21  \w     12.00 115.00   1.00    5.00    --   41.53  57.00  60.00  103
 22  \w     12.00 115.00   1.00    5.00    --   41.53  57.00 -30.00  103
 23  \w     60.00 111.00   1.00   20.00    --   93.50  77.00 -60.00   51
 24  \w     63.00 171.00   1.00   20.00    --   93.50  30.00  30.00  108
;
_diffrn_measurement_device 'four-circle diffractometer'
_diffrn_measurement_device_type 'Xcalibur, AtlasS2, Gemini ultra'
_diffrn_measurement_method '\w scans'
_diffrn_orient_matrix_type 'CrysAlisPro convention (1999,Acta A55,543-557)'
_diffrn_orient_matrix_UB_11 -0.0866193000
_diffrn_orient_matrix_UB_12 0.0929086000
_diffrn_orient_matrix_UB_13 -0.0418236000
_diffrn_orient_matrix_UB_21 0.0055578000
_diffrn_orient_matrix_UB_22 -0.0779472000
_diffrn_orient_matrix_UB_23 -0.0301821000
_diffrn_orient_matrix_UB_31 -0.0861433000
_diffrn_orient_matrix_UB_32 -0.0172228000
_diffrn_orient_matrix_UB_33 0.0310357000
_diffrn_radiation_monochromator mirror
_diffrn_radiation_probe x-ray
_diffrn_radiation_type CuK\a
_diffrn_radiation_wavelength 1.54184
_diffrn_reflns_av_R_equivalents 0.0295
_diffrn_reflns_av_unetI/netI 0.0219
_diffrn_reflns_Laue_measured_fraction_full 0.970
_diffrn_reflns_Laue_measured_fraction_max 0.984
_diffrn_reflns_limit_h_max 15
_diffrn_reflns_limit_h_min -16
_diffrn_reflns_limit_k_max 17
_diffrn_reflns_limit_k_min -17
_diffrn_reflns_limit_l_max 31
_diffrn_reflns_limit_l_min -31
_diffrn_reflns_number 74199
_diffrn_reflns_point_group_measured_fraction_full 0.970
_diffrn_reflns_point_group_measured_fraction_max 0.984
_diffrn_reflns_theta_full 67.684
_diffrn_reflns_theta_max 67.043
_diffrn_reflns_theta_min 3.454
_diffrn_source 'fine-focus sealed X-ray tube'
_diffrn_source_type 'Enhance Ultra (Cu) X-ray Source'
_exptl_absorpt_coefficient_mu 0.876
_exptl_absorpt_correction_T_max 0.977
_exptl_absorpt_correction_T_min 0.949
_exptl_absorpt_correction_type gaussian
_exptl_absorpt_process_details
;
CrysAlisPro 1.171.38.41 (Rigaku Oxford Diffraction, 2015)
Numerical absorption correction based on gaussian integration over
			a multifaceted crystal model
Empirical absorption correction using spherical harmonics,
 implemented in SCALE3 ABSPACK scaling algorithm.
;
_exptl_crystal_colour orange
_exptl_crystal_colour_primary orange
_exptl_crystal_density_diffrn 1.164
_exptl_crystal_description block
_exptl_crystal_F_000 1804
_exptl_crystal_size_max 0.283
_exptl_crystal_size_mid 0.248
_exptl_crystal_size_min 0.112
_refine_diff_density_max 1.102
_refine_diff_density_min -0.738
_refine_diff_density_rms 0.054
_refine_ls_extinction_method none
_refine_ls_goodness_of_fit_ref 1.043
_refine_ls_hydrogen_treatment constr
_refine_ls_matrix_type full
_refine_ls_number_parameters 1159
_refine_ls_number_reflns 16764
_refine_ls_number_restraints 144
_refine_ls_restrained_S_all 1.064
_refine_ls_R_factor_all 0.0487
_refine_ls_R_factor_gt 0.0446
_refine_ls_shift/su_max 0.002
_refine_ls_shift/su_mean 0.000
_refine_ls_structure_factor_coef Fsqd
_refine_ls_weighting_details 'w=1/[\s^2^(Fo^2^)+(0.0651P)^2^+3.5469P] where P=(Fo^2^+2Fc^2^)/3'
_refine_ls_weighting_scheme calc
_refine_ls_wR_factor_gt 0.1203
_refine_ls_wR_factor_ref 0.1243
_reflns_Friedel_coverage 0.000
_reflns_number_gt 15178
_reflns_number_total 16764
_reflns_threshold_expression 'I > 2\s(I)'
_cod_data_source_file 3.cif
_cod_data_source_block uc162_abs
_cod_original_formula_sum 'C56 H68 N Ni O1.50'
_cod_database_code 4088443
_shelxl_version_number 2014/6
_chemical_oxdiff_formula C57H60NiNO
_shelx_space_group_comment
;
The symmetry employed for this shelxl refinement is uniquely defined
by the following loop, which should always be used as a source of
symmetry information in preference to the above space-group names.
They are only intended as comments.
;
_reflns_odcompleteness_completeness 98.33
_reflns_odcompleteness_iscentric 1
_reflns_odcompleteness_theta 66.97
_olex2_refinement_description
;
1. Fixed Uiso
 At 1.2 times of:
  All C(H) groups, All C(H,H) groups, All C(H,H,H,H) groups
 At 1.5 times of:
  All C(H,H,H) groups
2. Restrained distances
 C1A-C1B \\sim C112-C111 \\sim C1C-C1D \\sim C110-C109
 with sigma of 0.02
 O1AA-C1B \\sim O0AA-C111 \\sim O1AA-C1C \\sim O0AA-C110
 with sigma of 0.02
3. Uiso/Uaniso restraints and constraints
C109 \\sim C110 \\sim C111 \\sim C112: within 2A with sigma of 0.04 and sigma
for terminal atoms of 0.08
C37 \\sim C37A \\sim C91 \\sim C91A: within 2A with sigma of 0.04 and sigma for
terminal atoms of 0.08
O0AA \\sim C109 \\sim C110 \\sim C111 \\sim C112 \\sim O1AA \\sim C1A \\sim C1B
\\sim C1C \\sim C1D: within 2A with sigma of 0.005 and sigma for terminal atoms
of 0.005
4. Others
 Fixed Sof: H36A(0.8) H36B(0.8) H36C(0.2) H36D(0.2) C37(0.8) H37A(0.8)
 H37B(0.8) H37C(0.8) C37A(0.2) H37D(0.2) H37E(0.2) H37F(0.2) H90A(0.6)
 H90B(0.6) H90C(0.4) H90D(0.4) C91(0.4) H91D(0.4) H91E(0.4) H91F(0.4) C91A(0.6)
 H91A(0.6) H91B(0.6) H91C(0.6) O0AA(0.60626) C109(0.60626) H10S(0.60626)
 H10T(0.60626) H10U(0.60626) C110(0.60626) H11F(0.60626) H11G(0.60626)
 C111(0.60626) H11A(0.60626) H11B(0.60626) C112(0.60626) H11C(0.60626)
 H11D(0.60626) H11E(0.60626) O1AA(0.39374) C1A(0.39374) H1AA(0.39374)
 H1AB(0.39374) H1AC(0.39374) C1B(0.39374) H1BA(0.39374) H1BB(0.39374)
 C1C(0.39374) H1CA(0.39374) H1CB(0.39374) C1D(0.39374) H1DA(0.39374)
 H1DB(0.39374) H1DC(0.39374)
5.a Secondary CH2 refined with riding coordinates:
 C12(H12A,H12B), C20(H20A,H20B), C28(H28A,H28B), C36(H36A,H36B), C36(H36C,
 H36D), C44(H44A,H44B), C47(H47A,H47B), C48(H48A,H48B), C49(H49A,H49B),
 C66(H66A,H66B), C74(H74A,H74B), C82(H82A,H82B), C90(H90A,H90B), C90(H90C,H90D),
  C98(H98A,H98B), C101(H10G,H10H), C102(H10Q,H10R), C103(H10I,H10J), C110(H11F,
 H11G), C111(H11A,H11B), C1B(H1BA,H1BB), C1C(H1CA,H1CB)
5.b Aromatic/amide H refined with riding coordinates:
 C7(H7), C8(H8), C10(H10), C11(H11), C15(H15), C16(H16), C18(H18), C19(H19),
 C23(H23), C24(H24), C26(H26), C27(H27), C31(H31), C32(H32), C34(H34), C35(H35),
  C39(H39), C40(H40), C42(H42), C43(H43), C61(H61), C62(H62), C64(H64),
 C65(H65), C69(H69), C70(H70), C72(H72), C73(H73), C77(H77), C78(H78), C80(H80),
  C81(H81), C85(H85), C86(H86), C88(H88), C89(H89), C93(H93), C94(H94),
 C96(H96), C97(H97)
5.c Idealised Me refined as rotating group:
 C13(H13A,H13B,H13C), C21(H21A,H21B,H21C), C29(H29A,H29B,H29C), C37(H37A,H37B,
 H37C), C37A(H37D,H37E,H37F), C45(H45A,H45B,H45C), C51(H51A,H51B,H51C),
 C52(H52A,H52B,H52C), C53(H53A,H53B,H53C), C54(H54A,H54B,H54C), C67(H67A,H67B,
 H67C), C75(H75A,H75B,H75C), C83(H83A,H83B,H83C), C91(H91D,H91E,H91F),
 C91A(H91A,H91B,H91C), C99(H99A,H99B,H99C), C105(H10D,H10E,H10F), C106(H10N,
 H10O,H10P), C107(H10A,H10B,H10C), C108(H10K,H10L,H10M), C109(H10S,H10T,H10U),
 C112(H11C,H11D,H11E), C1A(H1AA,H1AB,H1AC), C1D(H1DA,H1DB,H1DC)
;
_olex2_submission_special_instructions 'No special instructions were received'
_oxdiff_exptl_absorpt_empirical_details
;
Empirical correction (ABSPACK) includes:
- Absorption correction using spherical harmonics
- Frame scaling
;
_oxdiff_exptl_absorpt_empirical_full_max 1.974
_oxdiff_exptl_absorpt_empirical_full_min 0.892

loop_
_space_group_symop_operation_xyz
'x, y, z'
'-x, -y, -z'

loop_
_atom_site_label
_atom_site_type_symbol
_atom_site_fract_x
_atom_site_fract_y
_atom_site_fract_z
_atom_site_U_iso_or_equiv
_atom_site_adp_type
_atom_site_occupancy
_atom_site_site_symmetry_order
_atom_site_calc_flag
_atom_site_refinement_flags_posn
_atom_site_refinement_flags_adp
_atom_site_refinement_flags_occupancy
_atom_site_disorder_assembly
_atom_site_disorder_group
Ni1 Ni 0.51137(2) 0.28724(2) 0.90229(2) 0.01971(9) Uani 1 1 d . . . . .
O1 O 0.56378(11) 0.33933(10) 0.84399(5) 0.0249(3) Uani 1 1 d . . . . .
N1 N 0.51093(12) 0.41849(12) 0.86874(6) 0.0214(3) Uani 1 1 d . . . . .
C1 C 0.60095(14) 0.12445(13) 0.95000(7) 0.0192(3) Uani 1 1 d . . . . .
C2 C 0.52901(14) 0.13836(13) 0.90756(7) 0.0192(3) Uani 1 1 d . . . . .
C3 C 0.42190(14) 0.20103(13) 0.91736(7) 0.0195(4) Uani 1 1 d . . . . .
C4 C 0.42823(14) 0.23594(13) 0.96181(7) 0.0194(3) Uani 1 1 d . . . . .
C5 C 0.53898(14) 0.18379(14) 0.98336(7) 0.0195(4) Uani 1 1 d . . . . .
C6 C 0.71809(14) 0.05786(14) 0.95672(7) 0.0197(4) Uani 1 1 d . . . . .
C7 C 0.76822(15) -0.02045(14) 1.00363(7) 0.0234(4) Uani 1 1 d . . . . .
H7 H 0.7278 -0.0299 1.0306 0.028 Uiso 1 1 calc R . . . .
C8 C 0.87737(16) -0.08442(15) 1.01068(8) 0.0277(4) Uani 1 1 d . . . . .
H8 H 0.9089 -0.1361 1.0423 0.033 Uiso 1 1 calc R . . . .
C9 C 0.94059(15) -0.07284(15) 0.97138(8) 0.0277(4) Uani 1 1 d . . . . .
C10 C 0.89055(16) 0.00466(16) 0.92457(8) 0.0291(4) Uani 1 1 d . . . . .
H10 H 0.9311 0.0136 0.8976 0.035 Uiso 1 1 calc R . . . .
C11 C 0.78117(15) 0.06921(15) 0.91710(7) 0.0253(4) Uani 1 1 d . . . . .
H11 H 0.7498 0.1205 0.8853 0.030 Uiso 1 1 calc R . . . .
C12 C 1.05973(16) -0.14435(17) 0.97924(10) 0.0361(5) Uani 1 1 d . . . . .
H12A H 1.0934 -0.1086 0.9558 0.043 Uiso 1 1 calc R . . . .
H12B H 1.0861 -0.1564 1.0147 0.043 Uiso 1 1 calc R . . . .
C13 C 1.09019(19) -0.25008(19) 0.96942(12) 0.0506(7) Uani 1 1 d . . . . .
H13A H 1.0651 -0.2387 0.9342 0.076 Uiso 1 1 calc GR . . . .
H13B H 1.0589 -0.2868 0.9933 0.076 Uiso 1 1 calc GR . . . .
H13C H 1.1660 -0.2920 0.9745 0.076 Uiso 1 1 calc GR . . . .
C14 C 0.56105(14) 0.08733(14) 0.86445(7) 0.0195(4) Uani 1 1 d . . . . .
C15 C 0.63193(15) -0.02101(15) 0.87508(7) 0.0234(4) Uani 1 1 d . . . . .
H15 H 0.6613 -0.0607 0.9092 0.028 Uiso 1 1 calc R . . . .
C16 C 0.65893(16) -0.07004(16) 0.83512(8) 0.0294(4) Uani 1 1 d . . . . .
H16 H 0.7059 -0.1423 0.8430 0.035 Uiso 1 1 calc R . . . .
C17 C 0.61688(16) -0.01279(17) 0.78351(8) 0.0297(4) Uani 1 1 d . . . . .
C18 C 0.54758(16) 0.09487(16) 0.77314(7) 0.0281(4) Uani 1 1 d . . . . .
H18 H 0.5189 0.1348 0.7389 0.034 Uiso 1 1 calc R . . . .
C19 C 0.52022(15) 0.14421(15) 0.81281(7) 0.0240(4) Uani 1 1 d . . . . .
H19 H 0.4737 0.2166 0.8047 0.029 Uiso 1 1 calc R . . . .
C20 C 0.6436(2) -0.0665(2) 0.74010(9) 0.0446(6) Uani 1 1 d . . . . .
H20A H 0.6426 -0.0163 0.7079 0.054 Uiso 1 1 calc R . . . .
H20B H 0.7148 -0.1257 0.7486 0.054 Uiso 1 1 calc R . . . .
C21 C 0.5672(3) -0.1065(3) 0.73181(11) 0.0669(9) Uani 1 1 d . . . . .
H21A H 0.5853 -0.1373 0.7031 0.100 Uiso 1 1 calc GR . . . .
H21B H 0.4964 -0.0484 0.7241 0.100 Uiso 1 1 calc GR . . . .
H21C H 0.5710 -0.1593 0.7629 0.100 Uiso 1 1 calc GR . . . .
C22 C 0.32259(14) 0.22037(14) 0.89014(7) 0.0204(4) Uani 1 1 d . . . . .
C23 C 0.31692(15) 0.13698(15) 0.87713(7) 0.0227(4) Uani 1 1 d . . . . .
H23 H 0.3781 0.0725 0.8816 0.027 Uiso 1 1 calc R . . . .
C24 C 0.22192(16) 0.14882(16) 0.85770(7) 0.0279(4) Uani 1 1 d . . . . .
H24 H 0.2206 0.0919 0.8495 0.033 Uiso 1 1 calc R . . . .
C25 C 0.12816(16) 0.24375(17) 0.85016(8) 0.0296(4) Uani 1 1 d . . . . .
C26 C 0.13401(16) 0.32775(17) 0.86180(8) 0.0295(4) Uani 1 1 d . . . . .
H26 H 0.0730 0.3926 0.8565 0.035 Uiso 1 1 calc R . . . .
C27 C 0.22921(15) 0.31658(15) 0.88115(7) 0.0251(4) Uani 1 1 d . . . . .
H27 H 0.2308 0.3743 0.8883 0.030 Uiso 1 1 calc R . . . .
C28 C 0.02494(18) 0.2518(2) 0.83069(10) 0.0444(6) Uani 1 1 d . . . . .
H28A H 0.0285 0.2497 0.7946 0.053 Uiso 1 1 calc R . . . .
H28B H 0.0195 0.1895 0.8508 0.053 Uiso 1 1 calc R . . . .
C29 C -0.0733(2) 0.3474(3) 0.83340(15) 0.0785(11) Uani 1 1 d . . . . .
H29A H -0.0710 0.4099 0.8123 0.118 Uiso 1 1 calc GR . . . .
H29B H -0.0790 0.3502 0.8690 0.118 Uiso 1 1 calc GR . . . .
H29C H -0.1337 0.3442 0.8207 0.118 Uiso 1 1 calc GR . . . .
C30 C 0.33651(14) 0.29357(14) 0.98905(7) 0.0206(4) Uani 1 1 d . . . . .
C31 C 0.26477(15) 0.25388(15) 1.00400(7) 0.0241(4) Uani 1 1 d . . . . .
H31 H 0.2738 0.1931 0.9956 0.029 Uiso 1 1 calc R . . . .
C32 C 0.18039(16) 0.30319(16) 1.03101(8) 0.0303(4) Uani 1 1 d . . . . .
H32 H 0.1339 0.2750 1.0405 0.036 Uiso 1 1 calc R . . . .
C33 C 0.16398(16) 0.39442(17) 1.04424(8) 0.0319(4) Uani 1 1 d . . . . .
C34 C 0.23562(17) 0.43347(16) 1.02961(8) 0.0319(4) Uani 1 1 d . . . . .
H34 H 0.2266 0.4941 1.0381 0.038 Uiso 1 1 calc R . . . .
C35 C 0.32073(16) 0.38413(15) 1.00253(8) 0.0261(4) Uani 1 1 d . . . . .
H35 H 0.3676 0.4121 0.9933 0.031 Uiso 1 1 calc R . . . .
C36 C 0.0734(2) 0.4469(2) 1.07511(11) 0.0511(7) Uani 1 1 d . . . . .
H36A H 0.0574 0.5205 1.0694 0.061 Uiso 0.8 1 calc R . P A 1
H36B H 0.0106 0.4459 1.0629 0.061 Uiso 0.8 1 calc R . P A 1
H36C H 0.1049 0.4514 1.1055 0.061 Uiso 0.2 1 calc R . P B 2
H36D H 0.0307 0.5194 1.0538 0.061 Uiso 0.2 1 calc R . P B 2
C37 C 0.1014(5) 0.3906(3) 1.13249(18) 0.109(2) Uani 0.8 1 d . U P C 1
H37A H 0.1086 0.3204 1.1387 0.163 Uiso 0.8 1 calc GR . P C 1
H37B H 0.0462 0.4296 1.1515 0.163 Uiso 0.8 1 calc GR . P C 1
H37C H 0.1671 0.3857 1.1439 0.163 Uiso 0.8 1 calc GR . P C 1
C37A C 0.007(2) 0.4093(17) 1.0922(12) 0.110(9) Uani 0.2 1 d . U P C 2
H37D H -0.0324 0.4109 1.0630 0.164 Uiso 0.2 1 calc GR . P C 2
H37E H -0.0418 0.4523 1.1123 0.164 Uiso 0.2 1 calc GR . P C 2
H37F H 0.0456 0.3374 1.1137 0.164 Uiso 0.2 1 calc GR . P C 2
C38 C 0.57722(14) 0.18000(13) 1.03557(7) 0.0204(4) Uani 1 1 d . . . . .
C39 C 0.52795(16) 0.15457(15) 1.07919(7) 0.0253(4) Uani 1 1 d . . . . .
H39 H 0.4659 0.1501 1.0745 0.030 Uiso 1 1 calc R . . . .
C40 C 0.56976(17) 0.13584(16) 1.12929(8) 0.0308(4) Uani 1 1 d . . . . .
H40 H 0.5358 0.1180 1.1576 0.037 Uiso 1 1 calc R . . . .
C41 C 0.66153(16) 0.14313(17) 1.13823(8) 0.0318(5) Uani 1 1 d . . . . .
C42 C 0.70794(16) 0.17251(17) 1.09490(8) 0.0320(4) Uani 1 1 d . . . . .
H42 H 0.7677 0.1807 1.0996 0.038 Uiso 1 1 calc R . . . .
C43 C 0.66731(15) 0.19004(16) 1.04463(7) 0.0264(4) Uani 1 1 d . . . . .
H43 H 0.7009 0.2089 1.0164 0.032 Uiso 1 1 calc R . . . .
C44 C 0.7092(2) 0.1194(2) 1.19315(9) 0.0541(7) Uani 1 1 d . . . . .
H44A H 0.6928 0.1865 1.1997 0.065 Uiso 1 1 calc R . . . .
H44B H 0.6738 0.0871 1.2175 0.065 Uiso 1 1 calc R . . . .
C45 C 0.8227(2) 0.0511(3) 1.20521(11) 0.0729(10) Uani 1 1 d . . . . .
H45A H 0.8592 0.0770 1.1791 0.109 Uiso 1 1 calc GR . . . .
H45B H 0.8391 -0.0200 1.2056 0.109 Uiso 1 1 calc GR . . . .
H45C H 0.8449 0.0509 1.2389 0.109 Uiso 1 1 calc GR . . . .
C46 C 0.58963(16) 0.44562(15) 0.89125(7) 0.0259(4) Uani 1 1 d . . . . .
C47 C 0.61001(17) 0.52500(16) 0.84876(8) 0.0327(5) Uani 1 1 d . . . . .
H47A H 0.6520 0.5486 0.8646 0.039 Uiso 1 1 calc R . . . .
H47B H 0.6513 0.4892 0.8239 0.039 Uiso 1 1 calc R . . . .
C48 C 0.50922(19) 0.62154(17) 0.81961(9) 0.0399(5) Uani 1 1 d . . . . .
H48A H 0.5270 0.6682 0.7928 0.048 Uiso 1 1 calc R . . . .
H48B H 0.4691 0.6607 0.8436 0.048 Uiso 1 1 calc R . . . .
C49 C 0.44283(19) 0.58509(17) 0.79476(9) 0.0365(5) Uani 1 1 d . . . . .
H49A H 0.4827 0.5490 0.7697 0.044 Uiso 1 1 calc R . . . .
H49B H 0.3790 0.6471 0.7758 0.044 Uiso 1 1 calc R . . . .
C50 C 0.41128(16) 0.51042(15) 0.83439(8) 0.0275(4) Uani 1 1 d . . . . .
C51 C 0.69492(17) 0.34389(17) 0.90958(9) 0.0345(5) Uani 1 1 d . . . . .
H51A H 0.6830 0.2903 0.9339 0.052 Uiso 1 1 calc GR . . . .
H51B H 0.7433 0.3582 0.9263 0.052 Uiso 1 1 calc GR . . . .
H51C H 0.7246 0.3192 0.8800 0.052 Uiso 1 1 calc GR . . . .
C52 C 0.5470(2) 0.4864(2) 0.93831(9) 0.0391(5) Uani 1 1 d . . . . .
H52A H 0.4912 0.5583 0.9265 0.059 Uiso 1 1 calc GR . . . .
H52B H 0.6032 0.4842 0.9584 0.059 Uiso 1 1 calc GR . . . .
H52C H 0.5197 0.4423 0.9597 0.059 Uiso 1 1 calc GR . . . .
C53 C 0.36175(18) 0.46489(17) 0.80457(8) 0.0335(5) Uani 1 1 d . . . . .
H53A H 0.4111 0.4295 0.7823 0.050 Uiso 1 1 calc GR . . . .
H53B H 0.2980 0.5215 0.7837 0.050 Uiso 1 1 calc GR . . . .
H53C H 0.3450 0.4150 0.8289 0.050 Uiso 1 1 calc GR . . . .
C54 C 0.33068(17) 0.56684(17) 0.86913(9) 0.0377(5) Uani 1 1 d . . . . .
H54A H 0.3224 0.5151 0.8968 0.057 Uiso 1 1 calc GR . . . .
H54B H 0.2636 0.6149 0.8486 0.057 Uiso 1 1 calc GR . . . .
H54C H 0.3554 0.6060 0.8838 0.057 Uiso 1 1 calc GR . . . .
Ni2 Ni 0.26965(2) 0.43222(2) 0.58964(2) 0.01986(9) Uani 1 1 d . . . . .
O2 O 0.13669(10) 0.49075(10) 0.61136(5) 0.0251(3) Uani 1 1 d . . . . .
N2 N 0.17796(12) 0.38090(12) 0.62919(6) 0.0223(3) Uani 1 1 d . . . . .
C55 C 0.29984(14) 0.54164(14) 0.53532(7) 0.0193(3) Uani 1 1 d . . . . .
C56 C 0.33355(14) 0.45317(14) 0.51423(7) 0.0195(3) Uani 1 1 d . . . . .
C57 C 0.40981(14) 0.36249(14) 0.55361(7) 0.0191(3) Uani 1 1 d . . . . .
C58 C 0.43716(14) 0.39913(14) 0.59438(7) 0.0188(3) Uani 1 1 d . . . . .
C59 C 0.36760(14) 0.50892(14) 0.58328(7) 0.0193(3) Uani 1 1 d . . . . .
C60 C 0.21744(14) 0.65296(14) 0.51103(7) 0.0202(4) Uani 1 1 d . . . . .
C61 C 0.11033(15) 0.68042(15) 0.50392(7) 0.0249(4) Uani 1 1 d . . . . .
H61 H 0.0885 0.6286 0.5155 0.030 Uiso 1 1 calc R . . . .
C62 C 0.03577(16) 0.78468(16) 0.47962(8) 0.0298(4) Uani 1 1 d . . . . .
H62 H -0.0353 0.8014 0.4752 0.036 Uiso 1 1 calc R . . . .
C63 C 0.06495(16) 0.86440(15) 0.46177(8) 0.0294(4) Uani 1 1 d . . . . .
C64 C 0.17175(17) 0.83683(16) 0.47015(8) 0.0319(4) Uani 1 1 d . . . . .
H64 H 0.1934 0.8889 0.4591 0.038 Uiso 1 1 calc R . . . .
C65 C 0.24641(16) 0.73326(15) 0.49469(8) 0.0279(4) Uani 1 1 d . . . . .
H65 H 0.3171 0.7173 0.5003 0.033 Uiso 1 1 calc R . . . .
C66 C -0.01568(19) 0.97546(17) 0.43164(10) 0.0423(5) Uani 1 1 d . . . . .
H66A H 0.0044 1.0265 0.4378 0.051 Uiso 1 1 calc R . . . .
H66B H -0.0847 0.9910 0.4439 0.051 Uiso 1 1 calc R . . . .
C67 C -0.0229(2) 0.9864(2) 0.37346(11) 0.0591(8) Uani 1 1 d . . . . .
H67A H -0.0765 1.0565 0.3553 0.089 Uiso 1 1 calc GR . . . .
H67B H -0.0410 0.9347 0.3674 0.089 Uiso 1 1 calc GR . . . .
H67C H 0.0443 0.9750 0.3609 0.089 Uiso 1 1 calc GR . . . .
C68 C 0.30077(14) 0.45844(14) 0.46101(7) 0.0212(4) Uani 1 1 d . . . . .
C69 C 0.28383(14) 0.54731(15) 0.41958(7) 0.0241(4) Uani 1 1 d . . . . .
H69 H 0.2885 0.6038 0.4265 0.029 Uiso 1 1 calc R . . . .
C70 C 0.26028(16) 0.55299(17) 0.36847(8) 0.0310(4) Uani 1 1 d . . . . .
H70 H 0.2495 0.6132 0.3419 0.037 Uiso 1 1 calc R . . . .
C71 C 0.25236(17) 0.47112(18) 0.35602(8) 0.0366(5) Uani 1 1 d . . . . .
C72 C 0.26871(17) 0.38259(17) 0.39696(8) 0.0339(5) Uani 1 1 d . . . . .
H72 H 0.2635 0.3265 0.3898 0.041 Uiso 1 1 calc R . . . .
C73 C 0.29261(15) 0.37616(15) 0.44815(8) 0.0259(4) Uani 1 1 d . . . . .
H73 H 0.3035 0.3157 0.4746 0.031 Uiso 1 1 calc R . . . .
C74 C 0.2256(3) 0.4792(2) 0.29995(10) 0.0704(10) Uani 1 1 d . . . . .
H74A H 0.1500 0.5027 0.2950 0.085 Uiso 1 1 calc R . . . .
H74B H 0.2384 0.5352 0.2777 0.085 Uiso 1 1 calc R . . . .
C75 C 0.2768(5) 0.3910(3) 0.28173(13) 0.123(2) Uani 1 1 d . . . . .
H75A H 0.2506 0.4087 0.2459 0.185 Uiso 1 1 calc GR . . . .
H75B H 0.2639 0.3347 0.3024 0.185 Uiso 1 1 calc GR . . . .
H75C H 0.3518 0.3684 0.2842 0.185 Uiso 1 1 calc GR . . . .
C76 C 0.46473(14) 0.25099(14) 0.55067(7) 0.0197(4) Uani 1 1 d . . . . .
C77 C 0.52190(14) 0.22499(14) 0.50888(7) 0.0218(4) Uani 1 1 d . . . . .
H77 H 0.5214 0.2790 0.4812 0.026 Uiso 1 1 calc R . . . .
C78 C 0.57982(15) 0.11972(15) 0.50771(8) 0.0261(4) Uani 1 1 d . . . . .
H78 H 0.6179 0.1046 0.4795 0.031 Uiso 1 1 calc R . . . .
C79 C 0.58161(16) 0.03687(15) 0.54811(8) 0.0284(4) Uani 1 1 d . . . . .
C80 C 0.52255(16) 0.06348(15) 0.58942(8) 0.0300(4) Uani 1 1 d . . . . .
H80 H 0.5215 0.0097 0.6166 0.036 Uiso 1 1 calc R . . . .
C81 C 0.46557(15) 0.16791(15) 0.59089(8) 0.0258(4) Uani 1 1 d . . . . .
H81 H 0.4273 0.1830 0.6191 0.031 Uiso 1 1 calc R . . . .
C82 C 0.64415(18) -0.07874(17) 0.54883(10) 0.0403(5) Uani 1 1 d . . . . .
H82A H 0.6851 -0.1183 0.5827 0.048 Uiso 1 1 calc R . . . .
H82B H 0.5941 -0.1050 0.5457 0.048 Uiso 1 1 calc R . . . .
C83 C 0.7176(3) -0.1034(2) 0.50822(14) 0.0684(9) Uani 1 1 d . . . . .
H83A H 0.6781 -0.0686 0.4743 0.103 Uiso 1 1 calc GR . . . .
H83B H 0.7540 -0.1788 0.5132 0.103 Uiso 1 1 calc GR . . . .
H83C H 0.7685 -0.0786 0.5108 0.103 Uiso 1 1 calc GR . . . .
C84 C 0.52574(14) 0.33462(14) 0.63686(7) 0.0201(4) Uani 1 1 d . . . . .
C85 C 0.62009(15) 0.25022(15) 0.62998(7) 0.0247(4) Uani 1 1 d . . . . .
H85 H 0.6268 0.2333 0.5984 0.030 Uiso 1 1 calc R . . . .
C86 C 0.70382(16) 0.19121(17) 0.66950(8) 0.0320(4) Uani 1 1 d . . . . .
H86 H 0.7651 0.1350 0.6640 0.038 Uiso 1 1 calc R . . . .
C87 C 0.69768(16) 0.21458(18) 0.71699(8) 0.0343(5) Uani 1 1 d . . . . .
C88 C 0.60546(16) 0.30059(17) 0.72352(7) 0.0290(4) Uani 1 1 d . . . . .
H88 H 0.6005 0.3193 0.7546 0.035 Uiso 1 1 calc R . . . .
C89 C 0.52106(15) 0.35880(15) 0.68462(7) 0.0228(4) Uani 1 1 d . . . . .
H89 H 0.4600 0.4151 0.6903 0.027 Uiso 1 1 calc R . . . .
C90 C 0.7876(2) 0.1475(3) 0.76077(10) 0.0563(7) Uani 1 1 d . . . . .
H90A H 0.8034 0.0737 0.7680 0.068 Uiso 0.6 1 calc R . P D 1
H90B H 0.7646 0.1694 0.7922 0.068 Uiso 0.6 1 calc R . P D 1
H90C H 0.7599 0.1174 0.7905 0.068 Uiso 0.4 1 calc R . P E 2
H90D H 0.8409 0.0888 0.7494 0.068 Uiso 0.4 1 calc R . P E 2
C91 C 0.8358(7) 0.1950(7) 0.7772(3) 0.062(2) Uani 0.4 1 d . U P F 2
H91D H 0.8571 0.2323 0.7478 0.093 Uiso 0.4 1 calc GR . P F 2
H91E H 0.8972 0.1425 0.8009 0.093 Uiso 0.4 1 calc GR . P F 2
H91F H 0.7878 0.2446 0.7947 0.093 Uiso 0.4 1 calc GR . P F 2
C91A C 0.8886(4) 0.1567(5) 0.7480(2) 0.0702(15) Uani 0.6 1 d . U P F 1
H91A H 0.9134 0.1325 0.7178 0.105 Uiso 0.6 1 calc GR . P F 1
H91B H 0.9422 0.1137 0.7772 0.105 Uiso 0.6 1 calc GR . P F 1
H91C H 0.8737 0.2295 0.7411 0.105 Uiso 0.6 1 calc GR . P F 1
C92 C 0.36278(14) 0.58546(13) 0.61109(7) 0.0195(3) Uani 1 1 d . . . . .
C93 C 0.45004(14) 0.60346(14) 0.61487(7) 0.0225(4) Uani 1 1 d . . . . .
H93 H 0.5127 0.5634 0.6022 0.027 Uiso 1 1 calc R . . . .
C94 C 0.44416(15) 0.68031(15) 0.63726(7) 0.0251(4) Uani 1 1 d . . . . .
H94 H 0.5029 0.6914 0.6392 0.030 Uiso 1 1 calc R . . . .
C95 C 0.35186(16) 0.74136(14) 0.65698(7) 0.0247(4) Uani 1 1 d . . . . .
C96 C 0.26567(15) 0.72193(15) 0.65414(8) 0.0270(4) Uani 1 1 d . . . . .
H96 H 0.2038 0.7607 0.6677 0.032 Uiso 1 1 calc R . . . .
C97 C 0.27057(15) 0.64553(15) 0.63134(7) 0.0248(4) Uani 1 1 d . . . . .
H97 H 0.2118 0.6343 0.6296 0.030 Uiso 1 1 calc R . . . .
C98 C 0.34566(18) 0.82780(16) 0.67930(8) 0.0318(4) Uani 1 1 d . . . . .
H98A H 0.4073 0.7990 0.7043 0.038 Uiso 1 1 calc R . . . .
H98B H 0.2830 0.8512 0.6978 0.038 Uiso 1 1 calc R . . . .
C99 C 0.3409(2) 0.92271(18) 0.63750(9) 0.0427(6) Uani 1 1 d . . . . .
H99A H 0.2802 0.9514 0.6126 0.064 Uiso 1 1 calc GR . . . .
H99B H 0.4043 0.9006 0.6201 0.064 Uiso 1 1 calc GR . . . .
H99C H 0.3353 0.9761 0.6534 0.064 Uiso 1 1 calc GR . . . .
C100 C 0.19512(16) 0.34356(17) 0.68869(7) 0.0285(4) Uani 1 1 d . . . . .
C101 C 0.2388(2) 0.22348(18) 0.70630(9) 0.0400(5) Uani 1 1 d . . . . .
H10G H 0.2428 0.2004 0.7441 0.048 Uiso 1 1 calc R . . . .
H10H H 0.3103 0.1905 0.6965 0.048 Uiso 1 1 calc R . . . .
C102 C 0.1721(2) 0.1851(2) 0.68303(10) 0.0447(6) Uani 1 1 d . . . . .
H10Q H 0.1016 0.2135 0.6944 0.054 Uiso 1 1 calc R . . . .
H10R H 0.2046 0.1081 0.6948 0.054 Uiso 1 1 calc R . . . .
C103 C 0.1647(2) 0.22241(18) 0.62362(9) 0.0393(5) Uani 1 1 d . . . . .
H10I H 0.1223 0.1979 0.6088 0.047 Uiso 1 1 calc R . . . .
H10J H 0.2354 0.1901 0.6128 0.047 Uiso 1 1 calc R . . . .
C104 C 0.11605(16) 0.34287(16) 0.60176(8) 0.0269(4) Uani 1 1 d . . . . .
C105 C 0.27617(19) 0.3713(2) 0.70662(8) 0.0381(5) Uani 1 1 d . . . . .
H10D H 0.3405 0.3394 0.6910 0.057 Uiso 1 1 calc GR . . . .
H10E H 0.2907 0.3450 0.7440 0.057 Uiso 1 1 calc GR . . . .
H10F H 0.2486 0.4472 0.6963 0.057 Uiso 1 1 calc GR . . . .
C106 C 0.09119(19) 0.4012(2) 0.71218(9) 0.0423(5) Uani 1 1 d . . . . .
H10N H 0.0549 0.4747 0.6924 0.063 Uiso 1 1 calc GR . . . .
H10O H 0.1074 0.3961 0.7478 0.063 Uiso 1 1 calc GR . . . .
H10P H 0.0467 0.3687 0.7109 0.063 Uiso 1 1 calc GR . . . .
C107 C 0.12939(18) 0.36963(19) 0.54414(8) 0.0351(5) Uani 1 1 d . . . . .
H10A H 0.0972 0.4454 0.5298 0.053 Uiso 1 1 calc GR . . . .
H10B H 0.0958 0.3414 0.5265 0.053 Uiso 1 1 calc GR . . . .
H10C H 0.2036 0.3390 0.5396 0.053 Uiso 1 1 calc GR . . . .
C108 C -0.00304(18) 0.3986(2) 0.60772(10) 0.0435(6) Uani 1 1 d . . . . .
H10K H -0.0153 0.3687 0.6423 0.065 Uiso 1 1 calc GR . . . .
H10L H -0.0415 0.3888 0.5825 0.065 Uiso 1 1 calc GR . . . .
H10M H -0.0268 0.4732 0.6022 0.065 Uiso 1 1 calc GR . . . .
O0AA O 0.0000(5) 1.2320(8) 0.3027(3) 0.1158(16) Uani 0.6063 1 d D U P G 1
C109 C 0.0423(9) 1.2348(9) 0.3836(4) 0.117(2) Uani 0.6063 1 d D U P G 1
H10S H -0.0015 1.2006 0.3934 0.175 Uiso 0.6063 1 calc GR . P G 1
H10T H 0.0280 1.2853 0.4030 0.175 Uiso 0.6063 1 calc GR . P G 1
H10U H 0.1157 1.1823 0.3912 0.175 Uiso 0.6063 1 calc GR . P G 1
C110 C 0.0187(7) 1.2907(7) 0.3265(4) 0.1144(17) Uani 0.6063 1 d D U P G 1
H11F H -0.0428 1.3602 0.3203 0.137 Uiso 0.6063 1 calc R . P G 1
H11G H 0.0786 1.3003 0.3134 0.137 Uiso 0.6063 1 calc R . P G 1
C111 C -0.0077(8) 1.2649(9) 0.2488(4) 0.131(2) Uani 0.6063 1 d D U P G 1
H11A H -0.0496 1.3417 0.2378 0.158 Uiso 0.6063 1 calc R . P G 1
H11B H 0.0631 1.2483 0.2388 0.158 Uiso 0.6063 1 calc R . P G 1
C112 C -0.0476(7) 1.2269(8) 0.2228(4) 0.122(2) Uani 0.6063 1 d D U P G 1
H11C H -0.0051 1.1511 0.2315 0.183 Uiso 0.6063 1 calc GR . P G 1
H11D H -0.0490 1.2571 0.1860 0.183 Uiso 0.6063 1 calc GR . P G 1
H11E H -0.1186 1.2440 0.2312 0.183 Uiso 0.6063 1 calc GR . P G 1
O1AA O 0.0312(9) 1.2169(13) 0.2951(5) 0.1176(18) Uani 0.3937 1 d D U P H 2
C1A C 0.0206(11) 1.1633(12) 0.2030(6) 0.124(3) Uani 0.3937 1 d D U P H 2
H1AA H -0.0198 1.1253 0.2125 0.186 Uiso 0.3937 1 calc GR . P H 2
H1AB H 0.0874 1.1183 0.1928 0.186 Uiso 0.3937 1 calc GR . P H 2
H1AC H -0.0181 1.2254 0.1743 0.186 Uiso 0.3937 1 calc GR . P H 2
C1B C 0.0400(11) 1.1969(13) 0.2497(6) 0.123(2) Uani 0.3937 1 d D U P H 2
H1BA H 0.1163 1.1517 0.2551 0.147 Uiso 0.3937 1 calc R . P H 2
H1BB H 0.0324 1.2655 0.2295 0.147 Uiso 0.3937 1 calc R . P H 2
C1C C 0.0923(10) 1.2183(12) 0.3378(5) 0.117(2) Uani 0.3937 1 d D U P H 2
H1CA H 0.1389 1.1439 0.3550 0.140 Uiso 0.3937 1 calc R . P H 2
H1CB H 0.1380 1.2466 0.3205 0.140 Uiso 0.3937 1 calc R . P H 2
C1D C 0.0596(14) 1.2657(14) 0.3793(7) 0.117(3) Uani 0.3937 1 d D U P H 2
H1DA H 0.0280 1.3416 0.3656 0.176 Uiso 0.3937 1 calc GR . P H 2
H1DB H 0.1200 1.2410 0.4038 0.176 Uiso 0.3937 1 calc GR . P H 2
H1DC H 0.0085 1.2466 0.3966 0.176 Uiso 0.3937 1 calc GR . P H 2

loop_
_atom_site_aniso_label
_atom_site_aniso_U_11
_atom_site_aniso_U_22
_atom_site_aniso_U_33
_atom_site_aniso_U_23
_atom_site_aniso_U_13
_atom_site_aniso_U_12
Ni1 0.02481(17) 0.01850(16) 0.01716(16) -0.00561(12) 0.00361(12) -0.01096(13)
O1 0.0346(7) 0.0219(6) 0.0194(6) -0.0079(5) 0.0075(5) -0.0132(6)
N1 0.0270(8) 0.0202(7) 0.0181(7) -0.0056(6) 0.0013(6) -0.0118(7)
C1 0.0222(9) 0.0185(8) 0.0165(8) -0.0028(7) 0.0012(7) -0.0103(7)
C2 0.0217(9) 0.0170(8) 0.0185(9) -0.0040(7) 0.0017(7) -0.0093(7)
C3 0.0229(9) 0.0174(8) 0.0187(8) -0.0048(7) 0.0024(7) -0.0100(7)
C4 0.0230(9) 0.0180(8) 0.0183(8) -0.0045(7) 0.0022(7) -0.0108(7)
C5 0.0239(9) 0.0191(8) 0.0167(8) -0.0038(7) 0.0025(7) -0.0117(7)
C6 0.0216(9) 0.0189(8) 0.0201(9) -0.0074(7) 0.0012(7) -0.0096(7)
C7 0.0266(10) 0.0231(9) 0.0205(9) -0.0053(7) 0.0033(7) -0.0120(8)
C8 0.0282(10) 0.0242(9) 0.0250(10) -0.0021(8) -0.0040(8) -0.0097(8)
C9 0.0216(9) 0.0257(10) 0.0360(11) -0.0113(8) 0.0004(8) -0.0097(8)
C10 0.0260(10) 0.0328(10) 0.0292(10) -0.0088(8) 0.0093(8) -0.0147(9)
C11 0.0272(10) 0.0273(10) 0.0197(9) -0.0040(7) 0.0023(7) -0.0127(8)
C12 0.0220(10) 0.0347(11) 0.0475(13) -0.0115(10) -0.0002(9) -0.0097(9)
C13 0.0272(11) 0.0313(12) 0.085(2) -0.0169(12) -0.0005(12) -0.0059(10)
C14 0.0209(9) 0.0212(9) 0.0203(9) -0.0083(7) 0.0040(7) -0.0118(7)
C15 0.0254(9) 0.0225(9) 0.0213(9) -0.0062(7) 0.0011(7) -0.0102(8)
C16 0.0299(10) 0.0225(9) 0.0323(11) -0.0126(8) 0.0037(8) -0.0068(8)
C17 0.0322(11) 0.0347(11) 0.0282(10) -0.0170(9) 0.0092(8) -0.0166(9)
C18 0.0349(11) 0.0319(10) 0.0188(9) -0.0076(8) 0.0024(8) -0.0164(9)
C19 0.0272(10) 0.0213(9) 0.0219(9) -0.0058(7) 0.0022(7) -0.0102(8)
C20 0.0550(15) 0.0440(13) 0.0340(12) -0.0244(11) 0.0107(11) -0.0157(12)
C21 0.121(3) 0.0680(19) 0.0443(15) -0.0317(14) 0.0210(16) -0.063(2)
C22 0.0227(9) 0.0232(9) 0.0166(8) -0.0062(7) 0.0032(7) -0.0116(8)
C23 0.0264(9) 0.0241(9) 0.0194(9) -0.0056(7) 0.0033(7) -0.0135(8)
C24 0.0351(11) 0.0337(10) 0.0247(10) -0.0102(8) 0.0048(8) -0.0232(9)
C25 0.0269(10) 0.0430(12) 0.0238(10) -0.0092(9) 0.0046(8) -0.0205(9)
C26 0.0216(9) 0.0337(11) 0.0285(10) -0.0089(8) 0.0023(8) -0.0091(8)
C27 0.0263(10) 0.0248(9) 0.0246(9) -0.0086(8) 0.0023(7) -0.0114(8)
C28 0.0326(12) 0.0664(16) 0.0458(14) -0.0170(12) 0.0040(10) -0.0319(12)
C29 0.0377(15) 0.124(3) 0.078(2) -0.043(2) 0.0032(15) -0.0339(18)
C30 0.0223(9) 0.0217(9) 0.0173(8) -0.0059(7) 0.0008(7) -0.0094(7)
C31 0.0280(10) 0.0232(9) 0.0239(9) -0.0082(7) 0.0035(7) -0.0134(8)
C32 0.0260(10) 0.0340(11) 0.0344(11) -0.0099(9) 0.0078(8) -0.0169(9)
C33 0.0279(10) 0.0300(10) 0.0347(11) -0.0126(9) 0.0099(9) -0.0095(9)
C34 0.0355(11) 0.0268(10) 0.0371(11) -0.0173(9) 0.0106(9) -0.0136(9)
C35 0.0286(10) 0.0270(10) 0.0287(10) -0.0123(8) 0.0075(8) -0.0159(8)
C36 0.0427(14) 0.0451(14) 0.0635(17) -0.0251(13) 0.0293(13) -0.0150(12)
C37 0.128(5) 0.054(2) 0.065(3) -0.005(2) 0.068(3) 0.013(3)
C37A 0.126(18) 0.076(12) 0.17(2) -0.078(14) 0.118(18) -0.069(13)
C38 0.0244(9) 0.0171(8) 0.0182(9) -0.0059(7) 0.0014(7) -0.0079(7)
C39 0.0300(10) 0.0254(9) 0.0209(9) -0.0071(7) 0.0040(8) -0.0131(8)
C40 0.0382(11) 0.0296(10) 0.0182(9) -0.0059(8) 0.0072(8) -0.0112(9)
C41 0.0305(10) 0.0329(11) 0.0205(10) -0.0112(8) -0.0014(8) -0.0032(9)
C42 0.0269(10) 0.0419(12) 0.0268(10) -0.0146(9) -0.0016(8) -0.0128(9)
C43 0.0280(10) 0.0337(10) 0.0197(9) -0.0088(8) 0.0026(7) -0.0153(8)
C44 0.0441(14) 0.0698(18) 0.0231(11) -0.0186(11) -0.0057(10) -0.0022(13)
C45 0.0573(18) 0.114(3) 0.0335(14) -0.0183(16) -0.0150(13) -0.0288(18)
C46 0.0322(10) 0.0288(10) 0.0227(9) -0.0058(8) 0.0007(8) -0.0198(9)
C47 0.0374(11) 0.0296(10) 0.0342(11) -0.0030(9) 0.0021(9) -0.0213(9)
C48 0.0481(13) 0.0271(11) 0.0428(13) 0.0030(9) -0.0026(10) -0.0226(10)
C49 0.0439(13) 0.0276(10) 0.0314(11) 0.0049(9) -0.0058(9) -0.0176(10)
C50 0.0302(10) 0.0222(9) 0.0261(10) -0.0021(8) -0.0036(8) -0.0110(8)
C51 0.0332(11) 0.0356(11) 0.0349(11) 0.0003(9) -0.0053(9) -0.0210(10)
C52 0.0486(13) 0.0540(14) 0.0329(11) -0.0212(10) 0.0075(10) -0.0345(12)
C53 0.0371(11) 0.0321(11) 0.0285(10) -0.0014(9) -0.0089(9) -0.0169(9)
C54 0.0319(11) 0.0307(11) 0.0456(13) -0.0112(10) 0.0014(9) -0.0103(9)
Ni2 0.01912(16) 0.01817(16) 0.02147(16) -0.00436(12) 0.00302(12) -0.00871(13)
O2 0.0231(7) 0.0200(6) 0.0304(7) -0.0065(5) 0.0057(5) -0.0091(5)
N2 0.0230(8) 0.0217(8) 0.0224(8) -0.0048(6) 0.0032(6) -0.0113(6)
C55 0.0188(8) 0.0196(9) 0.0188(8) -0.0034(7) 0.0019(7) -0.0096(7)
C56 0.0192(8) 0.0215(9) 0.0185(9) -0.0040(7) 0.0017(7) -0.0108(7)
C57 0.0184(8) 0.0207(9) 0.0183(8) -0.0053(7) 0.0027(7) -0.0093(7)
C58 0.0181(8) 0.0202(8) 0.0177(8) -0.0045(7) 0.0021(7) -0.0090(7)
C59 0.0177(8) 0.0212(9) 0.0195(9) -0.0051(7) 0.0030(7) -0.0099(7)
C60 0.0219(9) 0.0200(9) 0.0171(8) -0.0052(7) 0.0000(7) -0.0082(7)
C61 0.0236(9) 0.0234(9) 0.0279(10) -0.0052(8) -0.0004(7) -0.0120(8)
C62 0.0199(9) 0.0274(10) 0.0351(11) -0.0072(8) -0.0022(8) -0.0058(8)
C63 0.0312(11) 0.0210(9) 0.0289(10) -0.0075(8) 0.0002(8) -0.0059(8)
C64 0.0353(11) 0.0213(9) 0.0373(11) -0.0029(8) -0.0010(9) -0.0143(9)
C65 0.0245(10) 0.0248(10) 0.0324(10) -0.0023(8) -0.0014(8) -0.0128(8)
C66 0.0374(12) 0.0219(10) 0.0510(14) -0.0043(10) -0.0018(10) -0.0030(9)
C67 0.0531(16) 0.0365(13) 0.0491(16) 0.0096(12) -0.0067(12) 0.0001(12)
C68 0.0163(8) 0.0252(9) 0.0202(9) -0.0069(7) 0.0019(7) -0.0079(7)
C69 0.0195(9) 0.0278(10) 0.0216(9) -0.0057(8) 0.0037(7) -0.0089(8)
C70 0.0251(10) 0.0329(11) 0.0201(9) -0.0023(8) 0.0010(8) -0.0039(8)
C71 0.0320(11) 0.0383(12) 0.0232(10) -0.0117(9) -0.0045(8) -0.0009(9)
C72 0.0314(11) 0.0326(11) 0.0328(11) -0.0171(9) -0.0049(9) -0.0062(9)
C73 0.0239(9) 0.0268(10) 0.0249(10) -0.0082(8) 0.0000(7) -0.0093(8)
C74 0.083(2) 0.0607(18) 0.0293(13) -0.0210(13) -0.0193(13) 0.0042(16)
C75 0.209(6) 0.086(3) 0.0327(17) -0.0304(18) -0.017(2) -0.026(3)
C76 0.0186(8) 0.0203(9) 0.0208(9) -0.0056(7) -0.0005(7) -0.0094(7)
C77 0.0230(9) 0.0231(9) 0.0206(9) -0.0063(7) 0.0009(7) -0.0118(8)
C78 0.0240(9) 0.0286(10) 0.0286(10) -0.0140(8) 0.0049(8) -0.0116(8)
C79 0.0262(10) 0.0231(10) 0.0381(11) -0.0108(8) -0.0002(8) -0.0119(8)
C80 0.0335(11) 0.0219(9) 0.0331(11) -0.0022(8) 0.0025(8) -0.0146(8)
C81 0.0285(10) 0.0246(9) 0.0248(10) -0.0064(8) 0.0058(8) -0.0133(8)
C82 0.0359(12) 0.0246(11) 0.0600(15) -0.0163(10) 0.0042(11) -0.0113(9)
C83 0.074(2) 0.0321(13) 0.091(2) -0.0261(14) 0.0340(18) -0.0148(14)
C84 0.0199(9) 0.0197(8) 0.0195(9) -0.0021(7) 0.0005(7) -0.0100(7)
C85 0.0226(9) 0.0258(9) 0.0231(9) -0.0059(8) 0.0018(7) -0.0097(8)
C86 0.0212(10) 0.0296(10) 0.0326(11) -0.0042(9) 0.0000(8) -0.0037(8)
C87 0.0257(10) 0.0413(12) 0.0242(10) 0.0024(9) -0.0039(8) -0.0119(9)
C88 0.0291(10) 0.0395(11) 0.0181(9) -0.0041(8) 0.0013(8) -0.0178(9)
C89 0.0232(9) 0.0244(9) 0.0203(9) -0.0041(7) 0.0023(7) -0.0119(8)
C90 0.0337(13) 0.0729(19) 0.0327(13) -0.0021(12) -0.0098(10) -0.0067(13)
C91 0.059(5) 0.069(5) 0.054(4) 0.012(4) -0.027(4) -0.041(4)
C91A 0.044(3) 0.088(4) 0.065(4) -0.012(3) -0.020(3) -0.024(3)
C92 0.0212(9) 0.0176(8) 0.0173(8) -0.0030(7) 0.0003(7) -0.0079(7)
C93 0.0200(9) 0.0218(9) 0.0233(9) -0.0060(7) 0.0031(7) -0.0080(7)
C94 0.0255(9) 0.0269(10) 0.0257(10) -0.0069(8) -0.0002(7) -0.0146(8)
C95 0.0333(10) 0.0211(9) 0.0170(9) -0.0037(7) -0.0010(7) -0.0111(8)
C96 0.0252(10) 0.0248(9) 0.0273(10) -0.0097(8) 0.0059(8) -0.0075(8)
C97 0.0209(9) 0.0259(9) 0.0274(10) -0.0085(8) 0.0028(7) -0.0103(8)
C98 0.0435(12) 0.0282(10) 0.0260(10) -0.0114(8) 0.0019(9) -0.0166(9)
C99 0.0625(16) 0.0277(11) 0.0417(13) -0.0123(10) 0.0044(11) -0.0226(11)
C100 0.0302(10) 0.0371(11) 0.0198(9) -0.0049(8) 0.0041(8) -0.0189(9)
C101 0.0502(14) 0.0384(12) 0.0260(11) 0.0006(9) 0.0035(10) -0.0215(11)
C102 0.0583(15) 0.0395(13) 0.0419(13) -0.0050(10) 0.0105(11) -0.0312(12)
C103 0.0484(13) 0.0362(12) 0.0425(13) -0.0106(10) 0.0032(10) -0.0276(11)
C104 0.0279(10) 0.0323(10) 0.0274(10) -0.0079(8) 0.0028(8) -0.0198(9)
C105 0.0456(13) 0.0499(13) 0.0249(10) -0.0065(9) -0.0018(9) -0.0290(11)
C106 0.0417(13) 0.0574(15) 0.0312(12) -0.0165(11) 0.0133(10) -0.0242(12)
C107 0.0428(12) 0.0457(12) 0.0279(11) -0.0083(9) -0.0002(9) -0.0306(11)
C108 0.0314(12) 0.0617(15) 0.0471(14) -0.0192(12) 0.0077(10) -0.0277(12)
O0AA 0.072(3) 0.130(3) 0.138(3) -0.019(2) 0.016(2) -0.051(3)
C109 0.076(3) 0.122(4) 0.150(4) -0.045(3) 0.024(3) -0.042(3)
C110 0.079(3) 0.113(4) 0.152(3) -0.038(3) 0.030(3) -0.046(3)
C111 0.093(3) 0.137(4) 0.139(4) -0.010(3) 0.027(3) -0.048(3)
C112 0.075(3) 0.141(4) 0.130(4) -0.014(3) 0.013(3) -0.047(3)
O1AA 0.076(3) 0.125(3) 0.148(3) -0.019(3) 0.011(3) -0.053(3)
C1A 0.084(4) 0.129(5) 0.150(5) -0.018(4) 0.017(4) -0.054(4)
C1B 0.078(3) 0.133(4) 0.140(4) -0.013(3) 0.021(3) -0.048(3)
C1C 0.074(3) 0.125(4) 0.145(3) -0.033(3) 0.019(3) -0.044(3)
C1D 0.078(4) 0.117(4) 0.153(4) -0.040(4) 0.025(3) -0.041(3)

loop_
_atom_type_symbol
_atom_type_description
_atom_type_scat_dispersion_real
_atom_type_scat_dispersion_imag
_atom_type_scat_source
C C 0.0181 0.0091 'International Tables Vol C Tables 4.2.6.8 and 6.1.1.4'
H H 0.0000 0.0000 'International Tables Vol C Tables 4.2.6.8 and 6.1.1.4'
N N 0.0311 0.0180 'International Tables Vol C Tables 4.2.6.8 and 6.1.1.4'
Ni Ni -3.0029 0.5091 'International Tables Vol C Tables 4.2.6.8 and 6.1.1.4'
O O 0.0492 0.0322 'International Tables Vol C Tables 4.2.6.8 and 6.1.1.4'

loop_
_exptl_crystal_face_index_h
_exptl_crystal_face_index_k
_exptl_crystal_face_index_l
_exptl_crystal_face_perp_dist
9 7 0 0.0946
-9 -6 3 0.1384
-1 -5 -16 0.1473
8 4 -8 0.1227
3 -5 6 0.0607
-3 5 -6 0.0508
-8 -4 8 0.1360
1 5 17 0.1197

loop_
_geom_angle_atom_site_label_1
_geom_angle_atom_site_label_2
_geom_angle_atom_site_label_3
_geom_angle
O1 Ni1 N1 43.55(6)
O1 Ni1 C1 120.63(6)
O1 Ni1 C2 112.68(6)
O1 Ni1 C3 134.56(6)
O1 Ni1 C4 170.87(7)
O1 Ni1 C5 149.82(6)
N1 Ni1 C1 147.41(7)
N1 Ni1 C2 155.47(7)
N1 Ni1 C3 146.51(7)
N1 Ni1 C4 135.60(7)
N1 Ni1 C5 136.98(6)
C1 Ni1 C5 37.53(6)
C2 Ni1 C1 40.31(7)
C2 Ni1 C3 39.93(7)
C2 Ni1 C4 66.53(7)
C2 Ni1 C5 65.51(7)
C3 Ni1 C1 66.08(7)
C3 Ni1 C5 65.01(6)
C4 Ni1 C1 65.19(7)
C4 Ni1 C3 39.05(7)
C4 Ni1 C5 39.00(7)
N1 O1 Ni1 70.55(8)
O1 N1 Ni1 65.90(8)
O1 N1 C46 110.32(14)
O1 N1 C50 111.04(13)
C46 N1 Ni1 118.73(11)
C50 N1 Ni1 119.56(12)
C50 N1 C46 117.93(14)
C2 C1 Ni1 65.85(9)
C2 C1 C6 125.47(15)
C5 C1 Ni1 73.28(10)
C5 C1 C2 107.70(15)
C5 C1 C6 126.83(16)
C6 C1 Ni1 126.93(12)
C1 C2 Ni1 73.84(10)
C1 C2 C14 125.45(16)
C3 C2 Ni1 73.21(10)
C3 C2 C1 108.45(15)
C3 C2 C14 125.84(16)
C14 C2 Ni1 123.50(12)
C2 C3 Ni1 66.85(9)
C2 C3 C22 127.69(16)
C4 C3 Ni1 70.37(10)
C4 C3 C2 106.87(15)
C4 C3 C22 125.28(16)
C22 C3 Ni1 131.23(12)
C3 C4 Ni1 70.58(10)
C3 C4 C5 108.55(15)
C3 C4 C30 125.22(16)
C5 C4 Ni1 73.45(10)
C5 C4 C30 124.64(15)
C30 C4 Ni1 133.17(12)
C1 C5 Ni1 69.19(10)
C1 C5 C4 107.92(15)
C1 C5 C38 126.01(16)
C4 C5 Ni1 67.55(9)
C4 C5 C38 125.38(16)
C38 C5 Ni1 136.13(12)
C7 C6 C1 119.93(16)
C11 C6 C1 122.23(16)
C11 C6 C7 117.83(17)
C6 C7 H7 119.5
C8 C7 C6 121.04(17)
C8 C7 H7 119.5
C7 C8 H8 119.4
C7 C8 C9 121.29(18)
C9 C8 H8 119.4
C8 C9 C12 120.83(19)
C10 C9 C8 117.64(18)
C10 C9 C12 121.51(19)
C9 C10 H10 119.2
C9 C10 C11 121.52(18)
C11 C10 H10 119.2
C6 C11 H11 119.7
C10 C11 C6 120.68(18)
C10 C11 H11 119.7
C9 C12 H12A 109.1
C9 C12 H12B 109.1
H12A C12 H12B 107.8
C13 C12 C9 112.59(18)
C13 C12 H12A 109.1
C13 C12 H12B 109.1
C12 C13 H13A 109.5
C12 C13 H13B 109.5
C12 C13 H13C 109.5
H13A C13 H13B 109.5
H13A C13 H13C 109.5
H13B C13 H13C 109.5
C15 C14 C2 120.40(16)
C19 C14 C2 121.66(16)
C19 C14 C15 117.92(16)
C14 C15 H15 119.7
C16 C15 C14 120.63(17)
C16 C15 H15 119.7
C15 C16 H16 119.4
C15 C16 C17 121.17(18)
C17 C16 H16 119.4
C16 C17 C20 121.33(19)
C18 C17 C16 117.92(18)
C18 C17 C20 120.73(19)
C17 C18 H18 119.4
C17 C18 C19 121.21(18)
C19 C18 H18 119.4
C14 C19 H19 119.4
C18 C19 C14 121.16(17)
C18 C19 H19 119.4
C17 C20 H20A 109.2
C17 C20 H20B 109.2
H20A C20 H20B 107.9
C21 C20 C17 112.2(2)
C21 C20 H20A 109.2
C21 C20 H20B 109.2
C20 C21 H21A 109.5
C20 C21 H21B 109.5
C20 C21 H21C 109.5
H21A C21 H21B 109.5
H21A C21 H21C 109.5
H21B C21 H21C 109.5
C23 C22 C3 119.74(16)
C27 C22 C3 122.73(16)
C27 C22 C23 117.22(17)
C22 C23 H23 119.5
C24 C23 C22 121.08(18)
C24 C23 H23 119.5
C23 C24 H24 119.1
C23 C24 C25 121.72(18)
C25 C24 H24 119.1
C24 C25 C28 119.9(2)
C26 C25 C24 117.36(18)
C26 C25 C28 122.7(2)
C25 C26 H26 119.4
C27 C26 C25 121.23(19)
C27 C26 H26 119.4
C22 C27 H27 119.3
C26 C27 C22 121.34(18)
C26 C27 H27 119.3
C25 C28 H28A 108.2
C25 C28 H28B 108.2
H28A C28 H28B 107.4
C29 C28 C25 116.2(2)
C29 C28 H28A 108.2
C29 C28 H28B 108.2
C28 C29 H29A 109.5
C28 C29 H29B 109.5
C28 C29 H29C 109.5
H29A C29 H29B 109.5
H29A C29 H29C 109.5
H29B C29 H29C 109.5
C31 C30 C4 119.51(16)
C35 C30 C4 122.75(16)
C35 C30 C31 117.68(17)
C30 C31 H31 119.4
C32 C31 C30 121.28(17)
C32 C31 H31 119.4
C31 C32 H32 119.4
C31 C32 C33 121.14(18)
C33 C32 H32 119.4
C32 C33 C36 121.3(2)
C34 C33 C32 117.54(18)
C34 C33 C36 121.1(2)
C33 C34 H34 119.2
C33 C34 C35 121.58(18)
C35 C34 H34 119.2
C30 C35 C34 120.77(18)
C30 C35 H35 119.6
C34 C35 H35 119.6
C33 C36 H36A 109.4
C33 C36 H36B 109.4
C33 C36 H36C 106.5
C33 C36 H36D 106.5
H36A C36 H36B 108.0
H36C C36 H36D 106.5
C37 C36 C33 111.1(3)
C37 C36 H36A 109.4
C37 C36 H36B 109.4
C37A C36 C33 123.2(8)
C37A C36 H36C 106.5
C37A C36 H36D 106.5
C36 C37 H37A 109.5
C36 C37 H37B 109.5
C36 C37 H37C 109.5
H37A C37 H37B 109.5
H37A C37 H37C 109.5
H37B C37 H37C 109.5
C36 C37A H37D 109.5
C36 C37A H37E 109.5
C36 C37A H37F 109.5
H37D C37A H37E 109.5
H37D C37A H37F 109.5
H37E C37A H37F 109.5
C39 C38 C5 119.33(16)
C43 C38 C5 123.32(16)
C43 C38 C39 117.03(17)
C38 C39 H39 119.4
C40 C39 C38 121.22(19)
C40 C39 H39 119.4
C39 C40 H40 119.2
C39 C40 C41 121.50(19)
C41 C40 H40 119.2
C40 C41 C44 121.5(2)
C42 C41 C40 117.27(18)
C42 C41 C44 121.2(2)
C41 C42 H42 119.2
C41 C42 C43 121.53(19)
C43 C42 H42 119.2
C38 C43 H43 119.3
C42 C43 C38 121.38(18)
C42 C43 H43 119.3
C41 C44 H44A 108.0
C41 C44 H44B 108.0
H44A C44 H44B 107.2
C45 C44 C41 117.3(2)
C45 C44 H44A 108.0
C45 C44 H44B 108.0
C44 C45 H45A 109.5
C44 C45 H45B 109.5
C44 C45 H45C 109.5
H45A C45 H45B 109.5
H45A C45 H45C 109.5
H45B C45 H45C 109.5
C47 C46 N1 109.99(15)
C47 C46 C51 107.88(17)
C51 C46 N1 108.36(15)
C52 C46 N1 109.10(16)
C52 C46 C47 112.88(17)
C52 C46 C51 108.51(18)
C46 C47 H47A 108.9
C46 C47 H47B 108.9
H47A C47 H47B 107.7
C48 C47 C46 113.56(18)
C48 C47 H47A 108.9
C48 C47 H47B 108.9
C47 C48 H48A 109.8
C47 C48 H48B 109.8
C47 C48 C49 109.17(18)
H48A C48 H48B 108.3
C49 C48 H48A 109.8
C49 C48 H48B 109.8
C48 C49 H49A 108.9
C48 C49 H49B 108.9
C48 C49 C50 113.42(18)
H49A C49 H49B 107.7
C50 C49 H49A 108.9
C50 C49 H49B 108.9
C49 C50 N1 109.26(16)
C53 C50 N1 108.72(15)
C53 C50 C49 108.51(17)
C53 C50 C54 108.22(18)
C54 C50 N1 109.35(16)
C54 C50 C49 112.71(17)
C46 C51 H51A 109.5
C46 C51 H51B 109.5
C46 C51 H51C 109.5
H51A C51 H51B 109.5
H51A C51 H51C 109.5
H51B C51 H51C 109.5
C46 C52 H52A 109.5
C46 C52 H52B 109.5
C46 C52 H52C 109.5
H52A C52 H52B 109.5
H52A C52 H52C 109.5
H52B C52 H52C 109.5
C50 C53 H53A 109.5
C50 C53 H53B 109.5
C50 C53 H53C 109.5
H53A C53 H53B 109.5
H53A C53 H53C 109.5
H53B C53 H53C 109.5
C50 C54 H54A 109.5
C50 C54 H54B 109.5
C50 C54 H54C 109.5
H54A C54 H54B 109.5
H54A C54 H54C 109.5
H54B C54 H54C 109.5
O2 Ni2 N2 42.97(6)
O2 Ni2 C55 113.14(6)
O2 Ni2 C56 134.43(6)
O2 Ni2 C57 170.00(6)
O2 Ni2 C58 150.21(6)
O2 Ni2 C59 121.12(6)
N2 Ni2 C55 154.25(7)
N2 Ni2 C56 144.07(7)
N2 Ni2 C57 134.94(7)
N2 Ni2 C58 138.95(7)
N2 Ni2 C59 150.21(7)
C55 Ni2 C56 39.13(7)
C55 Ni2 C57 66.35(7)
C55 Ni2 C58 65.83(7)
C55 Ni2 C59 40.49(7)
C56 Ni2 C58 65.11(6)
C57 Ni2 C56 38.95(7)
C57 Ni2 C58 39.58(6)
C57 Ni2 C59 65.57(7)
C59 Ni2 C56 65.65(6)
C59 Ni2 C58 37.76(7)
N2 O2 Ni2 72.86(8)
O2 N2 Ni2 64.17(8)
O2 N2 C100 110.66(14)
O2 N2 C104 110.96(14)
C100 N2 Ni2 120.22(12)
C100 N2 C104 117.72(14)
C104 N2 Ni2 118.86(12)
C56 C55 Ni2 75.21(10)
C56 C55 C59 108.90(15)
C56 C55 C60 127.26(16)
C59 C55 Ni2 72.65(10)
C59 C55 C60 123.55(15)
C60 C55 Ni2 123.16(12)
C55 C56 Ni2 65.66(10)
C55 C56 C57 105.97(15)
C55 C56 C68 125.62(16)
C57 C56 Ni2 67.92(10)
C57 C56 C68 128.27(16)
C68 C56 Ni2 134.10(12)
C56 C57 Ni2 73.13(10)
C56 C57 C58 109.03(15)
C56 C57 C76 126.25(16)
C58 C57 Ni2 73.41(10)
C58 C57 C76 124.18(15)
C76 C57 Ni2 126.31(12)
C57 C58 Ni2 67.02(9)
C57 C58 C84 126.54(16)
C59 C58 Ni2 68.60(10)
C59 C58 C57 106.71(15)
C59 C58 C84 126.62(16)
C84 C58 Ni2 132.36(12)
C55 C59 Ni2 66.86(9)
C55 C59 C92 122.40(15)
C58 C59 Ni2 73.64(10)
C58 C59 C55 108.34(15)
C58 C59 C92 129.15(16)
C92 C59 Ni2 127.71(12)
C61 C60 C55 122.04(16)
C65 C60 C55 119.96(16)
C65 C60 C61 118.01(17)
C60 C61 H61 119.7
C62 C61 C60 120.56(18)
C62 C61 H61 119.7
C61 C62 H62 119.2
C63 C62 C61 121.53(18)
C63 C62 H62 119.2
C62 C63 C64 117.54(18)
C62 C63 C66 120.85(19)
C64 C63 C66 121.51(19)
C63 C64 H64 119.4
C65 C64 C63 121.25(18)
C65 C64 H64 119.4
C60 C65 H65 119.5
C64 C65 C60 121.05(18)
C64 C65 H65 119.5
C63 C66 H66A 109.4
C63 C66 H66B 109.4
C63 C66 C67 110.96(19)
H66A C66 H66B 108.0
C67 C66 H66A 109.4
C67 C66 H66B 109.4
C66 C67 H67A 109.5
C66 C67 H67B 109.5
C66 C67 H67C 109.5
H67A C67 H67B 109.5
H67A C67 H67C 109.5
H67B C67 H67C 109.5
C69 C68 C56 119.14(16)
C73 C68 C56 124.06(17)
C73 C68 C69 116.64(17)
C68 C69 H69 119.3
C70 C69 C68 121.50(19)
C70 C69 H69 119.3
C69 C70 H70 119.2
C71 C70 C69 121.55(19)
C71 C70 H70 119.2
C70 C71 C72 117.37(18)
C70 C71 C74 120.8(2)
C72 C71 C74 121.9(2)
C71 C72 H72 119.3
C73 C72 C71 121.4(2)
C73 C72 H72 119.3
C68 C73 H73 119.2
C72 C73 C68 121.51(19)
C72 C73 H73 119.2
C71 C74 H74A 107.4
C71 C74 H74B 107.4
H74A C74 H74B 107.0
C75 C74 C71 119.5(3)
C75 C74 H74A 107.4
C75 C74 H74B 107.4
C74 C75 H75A 109.5
C74 C75 H75B 109.5
C74 C75 H75C 109.5
H75A C75 H75B 109.5
H75A C75 H75C 109.5
H75B C75 H75C 109.5
C77 C76 C57 121.02(16)
C77 C76 C81 117.60(17)
C81 C76 C57 121.29(16)
C76 C77 H77 119.4
C76 C77 C78 121.30(17)
C78 C77 H77 119.4
C77 C78 H78 119.5
C79 C78 C77 121.04(18)
C79 C78 H78 119.5
C78 C79 C80 117.44(18)
C78 C79 C82 122.96(19)
C80 C79 C82 119.60(19)
C79 C80 H80 119.2
C81 C80 C79 121.65(18)
C81 C80 H80 119.2
C76 C81 H81 119.5
C80 C81 C76 120.94(18)
C80 C81 H81 119.5
C79 C82 H82A 108.0
C79 C82 H82B 108.0
H82A C82 H82B 107.3
C83 C82 C79 117.1(2)
C83 C82 H82A 108.0
C83 C82 H82B 108.0
C82 C83 H83A 109.5
C82 C83 H83B 109.5
C82 C83 H83C 109.5
H83A C83 H83B 109.5
H83A C83 H83C 109.5
H83B C83 H83C 109.5
C85 C84 C58 121.35(16)
C85 C84 C89 117.02(16)
C89 C84 C58 121.55(16)
C84 C85 H85 119.4
C86 C85 C84 121.23(18)
C86 C85 H85 119.4
C85 C86 H86 119.4
C87 C86 C85 121.29(19)
C87 C86 H86 119.4
C86 C87 C88 117.82(18)
C86 C87 C90 121.2(2)
C88 C87 C90 121.0(2)
C87 C88 H88 119.4
C89 C88 C87 121.21(19)
C89 C88 H88 119.4
C84 C89 H89 119.3
C88 C89 C84 121.38(18)
C88 C89 H89 119.3
C87 C90 H90A 109.0
C87 C90 H90B 109.0
C87 C90 H90C 107.9
C87 C90 H90D 107.9
C87 C90 C91A 113.1(3)
H90A C90 H90B 107.8
H90C C90 H90D 107.2
C91 C90 C87 117.7(4)
C91 C90 H90C 107.9
C91 C90 H90D 107.9
C91A C90 H90A 109.0
C91A C90 H90B 109.0
C90 C91 H91D 109.5
C90 C91 H91E 109.5
C90 C91 H91F 109.5
H91D C91 H91E 109.5
H91D C91 H91F 109.5
H91E C91 H91F 109.5
C90 C91A H91A 109.5
C90 C91A H91B 109.5
C90 C91A H91C 109.5
H91A C91A H91B 109.5
H91A C91A H91C 109.5
H91B C91A H91C 109.5
C93 C92 C59 119.92(16)
C97 C92 C59 121.70(16)
C97 C92 C93 118.28(16)
C92 C93 H93 119.7
C94 C93 C92 120.66(17)
C94 C93 H93 119.7
C93 C94 H94 119.4
C93 C94 C95 121.27(17)
C95 C94 H94 119.4
C94 C95 C98 120.40(18)
C96 C95 C94 118.04(17)
C96 C95 C98 121.53(18)
C95 C96 H96 119.5
C97 C96 C95 121.08(18)
C97 C96 H96 119.5
C92 C97 H97 119.7
C96 C97 C92 120.65(17)
C96 C97 H97 119.7
C95 C98 H98A 109.1
C95 C98 H98B 109.1
C95 C98 C99 112.48(17)
H98A C98 H98B 107.8
C99 C98 H98A 109.1
C99 C98 H98B 109.1
C98 C99 H99A 109.5
C98 C99 H99B 109.5
C98 C99 H99C 109.5
H99A C99 H99B 109.5
H99A C99 H99C 109.5
H99B C99 H99C 109.5
N2 C100 C106 110.73(17)
C101 C100 N2 108.71(16)
C101 C100 C106 112.12(18)
C105 C100 N2 108.39(15)
C105 C100 C101 108.95(18)
C105 C100 C106 107.85(18)
C100 C101 H10G 108.9
C100 C101 H10H 108.9
C100 C101 C102 113.48(19)
H10G C101 H10H 107.7
C102 C101 H10G 108.9
C102 C101 H10H 108.9
C101 C102 H10Q 109.9
C101 C102 H10R 109.9
C101 C102 C103 108.84(18)
H10Q C102 H10R 108.3
C103 C102 H10Q 109.9
C103 C102 H10R 109.9
C102 C103 H10I 108.9
C102 C103 H10J 108.9
C102 C103 C104 113.45(19)
H10I C103 H10J 107.7
C104 C103 H10I 108.9
C104 C103 H10J 108.9
N2 C104 C108 111.93(17)
C103 C104 N2 108.03(16)
C103 C104 C108 111.96(18)
C107 C104 N2 107.99(15)
C107 C104 C103 108.85(18)
C107 C104 C108 107.97(18)
C100 C105 H10D 109.5
C100 C105 H10E 109.5
C100 C105 H10F 109.5
H10D C105 H10E 109.5
H10D C105 H10F 109.5
H10E C105 H10F 109.5
C100 C106 H10N 109.5
C100 C106 H10O 109.5
C100 C106 H10P 109.5
H10N C106 H10O 109.5
H10N C106 H10P 109.5
H10O C106 H10P 109.5
C104 C107 H10A 109.5
C104 C107 H10B 109.5
C104 C107 H10C 109.5
H10A C107 H10B 109.5
H10A C107 H10C 109.5
H10B C107 H10C 109.5
C104 C108 H10K 109.5
C104 C108 H10L 109.5
C104 C108 H10M 109.5
H10K C108 H10L 109.5
H10K C108 H10M 109.5
H10L C108 H10M 109.5
C110 O0AA C111 114.9(10)
H10S C109 H10T 109.5
H10S C109 H10U 109.5
H10T C109 H10U 109.5
C110 C109 H10S 109.5
C110 C109 H10T 109.5
C110 C109 H10U 109.5
O0AA C110 C109 107.9(9)
O0AA C110 H11F 110.1
O0AA C110 H11G 110.1
C109 C110 H11F 110.1
C109 C110 H11G 110.1
H11F C110 H11G 108.4
O0AA C111 H11A 107.7
O0AA C111 H11B 107.7
H11A C111 H11B 107.1
C112 C111 O0AA 118.3(10)
C112 C111 H11A 107.7
C112 C111 H11B 107.7
C111 C112 H11C 109.5
C111 C112 H11D 109.5
C111 C112 H11E 109.5
H11C C112 H11D 109.5
H11C C112 H11E 109.5
H11D C112 H11E 109.5
C1B O1AA C1C 142.2(12)
H1AA C1A H1AB 109.5
H1AA C1A H1AC 109.5
H1AB C1A H1AC 109.5
C1B C1A H1AA 109.5
C1B C1A H1AB 109.5
C1B C1A H1AC 109.5
O1AA C1B C1A 160.4(13)
O1AA C1B H1BA 96.1
O1AA C1B H1BB 96.1
C1A C1B H1BA 96.1
C1A C1B H1BB 96.1
H1BA C1B H1BB 103.4
O1AA C1C H1CA 104.4
O1AA C1C H1CB 104.4
H1CA C1C H1CB 105.6
C1D C1C O1AA 131.4(13)
C1D C1C H1CA 104.4
C1D C1C H1CB 104.4
C1C C1D H1DA 109.5
C1C C1D H1DB 109.5
C1C C1D H1DC 109.5
H1DA C1D H1DB 109.5
H1DA C1D H1DC 109.5
H1DB C1D H1DC 109.5

loop_
_geom_bond_atom_site_label_1
_geom_bond_atom_site_label_2
_geom_bond_distance
Ni1 O1 1.8430(13)
Ni1 N1 1.9038(15)
Ni1 C1 2.1661(17)
Ni1 C2 2.0577(17)
Ni1 C3 2.1425(18)
Ni1 C4 2.1396(18)
Ni1 C5 2.2192(17)
O1 N1 1.3911(19)
N1 C46 1.535(2)
N1 C50 1.534(2)
C1 C2 1.459(2)
C1 C5 1.411(2)
C1 C6 1.486(2)
C2 C3 1.437(3)
C2 C14 1.485(2)
C3 C4 1.431(2)
C3 C22 1.481(2)
C4 C5 1.457(2)
C4 C30 1.486(2)
C5 C38 1.488(2)
C6 C7 1.395(3)
C6 C11 1.394(3)
C7 H7 0.9300
C7 C8 1.387(3)
C8 H8 0.9300
C8 C9 1.390(3)
C9 C10 1.389(3)
C9 C12 1.518(3)
C10 H10 0.9300
C10 C11 1.391(3)
C11 H11 0.9300
C12 H12A 0.9700
C12 H12B 0.9700
C12 C13 1.508(3)
C13 H13A 0.9600
C13 H13B 0.9600
C13 H13C 0.9600
C14 C15 1.397(3)
C14 C19 1.390(3)
C15 H15 0.9300
C15 C16 1.390(3)
C16 H16 0.9300
C16 C17 1.393(3)
C17 C18 1.386(3)
C17 C20 1.514(3)
C18 H18 0.9300
C18 C19 1.386(3)
C19 H19 0.9300
C20 H20A 0.9700
C20 H20B 0.9700
C20 C21 1.501(4)
C21 H21A 0.9600
C21 H21B 0.9600
C21 H21C 0.9600
C22 C23 1.398(3)
C22 C27 1.397(3)
C23 H23 0.9300
C23 C24 1.382(3)
C24 H24 0.9300
C24 C25 1.392(3)
C25 C26 1.391(3)
C25 C28 1.517(3)
C26 H26 0.9300
C26 C27 1.388(3)
C27 H27 0.9300
C28 H28A 0.9700
C28 H28B 0.9700
C28 C29 1.480(4)
C29 H29A 0.9600
C29 H29B 0.9600
C29 H29C 0.9600
C30 C31 1.396(3)
C30 C35 1.391(3)
C31 H31 0.9300
C31 C32 1.385(3)
C32 H32 0.9300
C32 C33 1.394(3)
C33 C34 1.387(3)
C33 C36 1.517(3)
C34 H34 0.9300
C34 C35 1.392(3)
C35 H35 0.9300
C36 H36A 0.9700
C36 H36B 0.9700
C36 H36C 0.9700
C36 H36D 0.9700
C36 C37 1.502(5)
C36 C37A 1.321(18)
C37 H37A 0.9600
C37 H37B 0.9600
C37 H37C 0.9600
C37A H37D 0.9600
C37A H37E 0.9600
C37A H37F 0.9600
C38 C39 1.397(3)
C38 C43 1.393(3)
C39 H39 0.9300
C39 C40 1.385(3)
C40 H40 0.9300
C40 C41 1.393(3)
C41 C42 1.384(3)
C41 C44 1.517(3)
C42 H42 0.9300
C42 C43 1.388(3)
C43 H43 0.9300
C44 H44A 0.9700
C44 H44B 0.9700
C44 C45 1.449(4)
C45 H45A 0.9600
C45 H45B 0.9600
C45 H45C 0.9600
C46 C47 1.528(3)
C46 C51 1.528(3)
C46 C52 1.524(3)
C47 H47A 0.9700
C47 H47B 0.9700
C47 C48 1.518(3)
C48 H48A 0.9700
C48 H48B 0.9700
C48 C49 1.521(3)
C49 H49A 0.9700
C49 H49B 0.9700
C49 C50 1.532(3)
C50 C53 1.526(3)
C50 C54 1.529(3)
C51 H51A 0.9600
C51 H51B 0.9600
C51 H51C 0.9600
C52 H52A 0.9600
C52 H52B 0.9600
C52 H52C 0.9600
C53 H53A 0.9600
C53 H53B 0.9600
C53 H53C 0.9600
C54 H54A 0.9600
C54 H54B 0.9600
C54 H54C 0.9600
Ni2 O2 1.8361(13)
Ni2 N2 1.9493(15)
Ni2 C55 2.0636(17)
Ni2 C56 2.1899(18)
Ni2 C57 2.1204(18)
Ni2 C58 2.2074(17)
Ni2 C59 2.1420(17)
O2 N2 1.3905(19)
N2 C100 1.524(2)
N2 C104 1.528(2)
C55 C56 1.429(2)
C55 C59 1.457(2)
C55 C60 1.487(2)
C56 C57 1.438(2)
C56 C68 1.479(2)
C57 C58 1.467(2)
C57 C76 1.485(2)
C58 C59 1.409(2)
C58 C84 1.483(2)
C59 C92 1.481(2)
C60 C61 1.393(3)
C60 C65 1.389(3)
C61 H61 0.9300
C61 C62 1.390(3)
C62 H62 0.9300
C62 C63 1.387(3)
C63 C64 1.392(3)
C63 C66 1.512(3)
C64 H64 0.9300
C64 C65 1.385(3)
C65 H65 0.9300
C66 H66A 0.9700
C66 H66B 0.9700
C66 C67 1.519(4)
C67 H67A 0.9600
C67 H67B 0.9600
C67 H67C 0.9600
C68 C69 1.401(3)
C68 C73 1.397(3)
C69 H69 0.9300
C69 C70 1.385(3)
C70 H70 0.9300
C70 C71 1.385(3)
C71 C72 1.392(3)
C71 C74 1.514(3)
C72 H72 0.9300
C72 C73 1.385(3)
C73 H73 0.9300
C74 H74A 0.9700
C74 H74B 0.9700
C74 C75 1.378(5)
C75 H75A 0.9600
C75 H75B 0.9600
C75 H75C 0.9600
C76 C77 1.392(3)
C76 C81 1.396(3)
C77 H77 0.9300
C77 C78 1.393(3)
C78 H78 0.9300
C78 C79 1.391(3)
C79 C80 1.395(3)
C79 C82 1.514(3)
C80 H80 0.9300
C80 C81 1.384(3)
C81 H81 0.9300
C82 H82A 0.9700
C82 H82B 0.9700
C82 C83 1.481(4)
C83 H83A 0.9600
C83 H83B 0.9600
C83 H83C 0.9600
C84 C85 1.401(3)
C84 C89 1.402(3)
C85 H85 0.9300
C85 C86 1.390(3)
C86 H86 0.9300
C86 C87 1.388(3)
C87 C88 1.393(3)
C87 C90 1.518(3)
C88 H88 0.9300
C88 C89 1.386(3)
C89 H89 0.9300
C90 H90A 0.9700
C90 H90B 0.9700
C90 H90C 0.9700
C90 H90D 0.9700
C90 C91 1.332(8)
C90 C91A 1.527(6)
C91 H91D 0.9600
C91 H91E 0.9600
C91 H91F 0.9600
C91A H91A 0.9600
C91A H91B 0.9600
C91A H91C 0.9600
C92 C93 1.397(3)
C92 C97 1.395(3)
C93 H93 0.9300
C93 C94 1.383(3)
C94 H94 0.9300
C94 C95 1.393(3)
C95 C96 1.392(3)
C95 C98 1.509(3)
C96 H96 0.9300
C96 C97 1.389(3)
C97 H97 0.9300
C98 H98A 0.9700
C98 H98B 0.9700
C98 C99 1.518(3)
C99 H99A 0.9600
C99 H99B 0.9600
C99 H99C 0.9600
C100 C101 1.521(3)
C100 C105 1.517(3)
C100 C106 1.543(3)
C101 H10G 0.9700
C101 H10H 0.9700
C101 C102 1.524(3)
C102 H10Q 0.9700
C102 H10R 0.9700
C102 C103 1.525(3)
C103 H10I 0.9700
C103 H10J 0.9700
C103 C104 1.525(3)
C104 C107 1.512(3)
C104 C108 1.535(3)
C105 H10D 0.9600
C105 H10E 0.9600
C105 H10F 0.9600
C106 H10N 0.9600
C106 H10O 0.9600
C106 H10P 0.9600
C107 H10A 0.9600
C107 H10B 0.9600
C107 H10C 0.9600
C108 H10K 0.9600
C108 H10L 0.9600
C108 H10M 0.9600
O0AA C110 1.318(10)
O0AA C111 1.382(10)
C109 H10S 0.9600
C109 H10T 0.9600
C109 H10U 0.9600
C109 C110 1.493(11)
C110 H11F 0.9700
C110 H11G 0.9700
C111 H11A 0.9700
C111 H11B 0.9700
C111 C112 1.280(11)
C112 H11C 0.9600
C112 H11D 0.9600
C112 H11E 0.9600
O1AA C1B 1.309(12)
O1AA C1C 1.465(13)
C1A H1AA 0.9600
C1A H1AB 0.9600
C1A H1AC 0.9600
C1A C1B 1.531(14)
C1B H1BA 0.9700
C1B H1BB 0.9700
C1C H1CA 0.9700
C1C H1CB 0.9700
C1C C1D 1.417(14)
C1D H1DA 0.9600
C1D H1DB 0.9600
C1D H1DC 0.9600

loop_
_geom_torsion_atom_site_label_1
_geom_torsion_atom_site_label_2
_geom_torsion_atom_site_label_3
_geom_torsion_atom_site_label_4
_geom_torsion
Ni1 O1 N1 C46 113.32(12)
Ni1 O1 N1 C50 -114.02(13)
Ni1 N1 C46 C47 156.30(13)
Ni1 N1 C46 C51 38.58(19)
Ni1 N1 C46 C52 -79.39(18)
Ni1 N1 C50 C49 -155.95(13)
Ni1 N1 C50 C53 -37.7(2)
Ni1 N1 C50 C54 80.26(17)
Ni1 C1 C2 C3 -65.56(12)
Ni1 C1 C2 C14 119.94(17)
Ni1 C1 C5 C4 56.48(12)
Ni1 C1 C5 C38 -132.63(17)
Ni1 C1 C6 C7 149.67(14)
Ni1 C1 C6 C11 -31.5(2)
Ni1 C2 C3 C4 -59.24(12)
Ni1 C2 C3 C22 125.14(18)
Ni1 C2 C14 C15 139.82(15)
Ni1 C2 C14 C19 -41.7(2)
Ni1 C3 C4 C5 -64.10(12)
Ni1 C3 C4 C30 129.73(17)
Ni1 C3 C22 C23 132.05(16)
Ni1 C3 C22 C27 -54.5(2)
Ni1 C4 C5 C1 -57.48(12)
Ni1 C4 C5 C38 131.55(17)
Ni1 C4 C30 C31 145.82(15)
Ni1 C4 C30 C35 -36.9(3)
Ni1 C5 C38 C39 139.76(16)
Ni1 C5 C38 C43 -47.0(3)
O1 N1 C46 C47 83.37(18)
O1 N1 C46 C51 -34.35(19)
O1 N1 C46 C52 -152.31(16)
O1 N1 C50 C49 -82.50(18)
O1 N1 C50 C53 35.8(2)
O1 N1 C50 C54 153.71(15)
N1 C46 C47 C48 50.8(2)
C1 Ni1 O1 N1 -142.97(9)
C1 C2 C3 Ni1 65.97(12)
C1 C2 C3 C4 6.74(19)
C1 C2 C3 C22 -168.89(16)
C1 C2 C14 C15 46.3(3)
C1 C2 C14 C19 -135.28(19)
C1 C5 C38 C39 -123.2(2)
C1 C5 C38 C43 50.1(3)
C1 C6 C7 C8 179.31(17)
C1 C6 C11 C10 -179.29(17)
C2 Ni1 O1 N1 172.51(9)
C2 C1 C5 Ni1 -57.02(11)
C2 C1 C5 C4 -0.54(19)
C2 C1 C5 C38 170.35(16)
C2 C1 C6 C7 -125.67(19)
C2 C1 C6 C11 53.2(3)
C2 C3 C4 Ni1 57.02(11)
C2 C3 C4 C5 -7.08(19)
C2 C3 C4 C30 -173.25(16)
C2 C3 C22 C23 41.1(3)
C2 C3 C22 C27 -145.49(19)
C2 C14 C15 C16 177.45(17)
C2 C14 C19 C18 -177.51(17)
C3 Ni1 O1 N1 131.52(10)
C3 C2 C14 C15 -127.27(19)
C3 C2 C14 C19 51.2(3)
C3 C4 C5 Ni1 62.26(12)
C3 C4 C5 C1 4.77(19)
C3 C4 C5 C38 -166.19(16)
C3 C4 C30 C31 49.8(3)
C3 C4 C30 C35 -132.93(19)
C3 C22 C23 C24 171.86(17)
C3 C22 C27 C26 -171.42(17)
C4 C3 C22 C23 -133.78(18)
C4 C3 C22 C27 39.6(3)
C4 C5 C38 C39 46.2(2)
C4 C5 C38 C43 -140.57(19)
C4 C30 C31 C32 177.78(17)
C4 C30 C35 C34 -177.81(18)
C5 Ni1 O1 N1 -107.58(13)
C5 C1 C2 Ni1 61.70(12)
C5 C1 C2 C3 -3.86(19)
C5 C1 C2 C14 -178.35(16)
C5 C1 C6 C7 53.2(3)
C5 C1 C6 C11 -128.0(2)
C5 C4 C30 C31 -114.2(2)
C5 C4 C30 C35 63.1(3)
C5 C38 C39 C40 171.04(17)
C5 C38 C43 C42 -171.62(18)
C6 C1 C2 Ni1 -119.28(17)
C6 C1 C2 C3 175.16(16)
C6 C1 C2 C14 0.7(3)
C6 C1 C5 Ni1 123.98(18)
C6 C1 C5 C4 -179.55(16)
C6 C1 C5 C38 -8.7(3)
C6 C7 C8 C9 0.0(3)
C7 C6 C11 C10 -0.4(3)
C7 C8 C9 C10 -0.4(3)
C7 C8 C9 C12 -179.10(18)
C8 C9 C10 C11 0.4(3)
C8 C9 C12 C13 82.2(3)
C9 C10 C11 C6 0.0(3)
C10 C9 C12 C13 -96.4(3)
C11 C6 C7 C8 0.4(3)
C12 C9 C10 C11 179.08(19)
C14 C2 C3 Ni1 -119.56(17)
C14 C2 C3 C4 -178.79(16)
C14 C2 C3 C22 5.6(3)
C14 C15 C16 C17 0.4(3)
C15 C14 C19 C18 1.0(3)
C15 C16 C17 C18 0.3(3)
C15 C16 C17 C20 -178.2(2)
C16 C17 C18 C19 -0.4(3)
C16 C17 C20 C21 90.0(3)
C17 C18 C19 C14 -0.2(3)
C18 C17 C20 C21 -88.5(3)
C19 C14 C15 C16 -1.0(3)
C20 C17 C18 C19 178.1(2)
C22 C3 C4 Ni1 -127.22(17)
C22 C3 C4 C5 168.69(16)
C22 C3 C4 C30 2.5(3)
C22 C23 C24 C25 0.1(3)
C23 C22 C27 C26 2.2(3)
C23 C24 C25 C26 1.5(3)
C23 C24 C25 C28 -177.67(19)
C24 C25 C26 C27 -1.2(3)
C24 C25 C28 C29 168.7(2)
C25 C26 C27 C22 -0.6(3)
C26 C25 C28 C29 -10.4(4)
C27 C22 C23 C24 -1.9(3)
C28 C25 C26 C27 177.9(2)
C30 C4 C5 Ni1 -131.47(17)
C30 C4 C5 C1 171.04(16)
C30 C4 C5 C38 0.1(3)
C30 C31 C32 C33 0.1(3)
C31 C30 C35 C34 -0.5(3)
C31 C32 C33 C34 -0.4(3)
C31 C32 C33 C36 -178.3(2)
C32 C33 C34 C35 0.3(3)
C32 C33 C36 C37 80.7(4)
C32 C33 C36 C37A 1.5(18)
C33 C34 C35 C30 0.2(3)
C34 C33 C36 C37 -97.1(4)
C34 C33 C36 C37A -176.4(18)
C35 C30 C31 C32 0.4(3)
C36 C33 C34 C35 178.2(2)
C38 C39 C40 C41 1.0(3)
C39 C38 C43 C42 1.8(3)
C39 C40 C41 C42 1.6(3)
C39 C40 C41 C44 -178.1(2)
C40 C41 C42 C43 -2.4(3)
C40 C41 C44 C45 133.1(3)
C41 C42 C43 C38 0.8(3)
C42 C41 C44 C45 -46.6(4)
C43 C38 C39 C40 -2.7(3)
C44 C41 C42 C43 177.3(2)
C46 N1 C50 C49 46.2(2)
C46 N1 C50 C53 164.44(16)
C46 N1 C50 C54 -77.6(2)
C46 C47 C48 C49 -58.4(3)
C47 C48 C49 C50 59.3(3)
C48 C49 C50 N1 -52.2(2)
C48 C49 C50 C53 -170.62(19)
C48 C49 C50 C54 69.6(2)
C50 N1 C46 C47 -45.7(2)
C50 N1 C46 C51 -163.37(16)
C50 N1 C46 C52 78.7(2)
C51 C46 C47 C48 168.86(18)
C52 C46 C47 C48 -71.3(2)
Ni2 O2 N2 C100 114.53(13)
Ni2 O2 N2 C104 -112.88(13)
Ni2 N2 C100 C101 -109.38(16)
Ni2 N2 C100 C105 8.9(2)
Ni2 N2 C100 C106 127.02(16)
Ni2 N2 C104 C103 109.39(16)
Ni2 N2 C104 C107 -8.2(2)
Ni2 N2 C104 C108 -126.89(16)
Ni2 C55 C56 C57 -56.04(12)
Ni2 C55 C56 C68 127.99(17)
Ni2 C55 C59 C58 62.32(12)
Ni2 C55 C59 C92 -121.11(16)
Ni2 C55 C60 C61 -29.0(2)
Ni2 C55 C60 C65 150.92(15)
Ni2 C56 C57 C58 -65.16(12)
Ni2 C56 C57 C76 123.03(18)
Ni2 C56 C68 C69 124.30(17)
Ni2 C56 C68 C73 -60.6(3)
Ni2 C57 C58 C59 -57.24(12)
Ni2 C57 C58 C84 126.64(17)
Ni2 C57 C76 C77 150.10(14)
Ni2 C57 C76 C81 -33.3(2)
Ni2 C58 C59 C55 -58.07(11)
Ni2 C58 C59 C92 125.67(19)
Ni2 C58 C84 C85 121.63(18)
Ni2 C58 C84 C89 -61.8(2)
Ni2 C59 C92 C93 160.73(14)
Ni2 C59 C92 C97 -23.0(2)
O2 N2 C100 C101 179.23(15)
O2 N2 C100 C105 -62.5(2)
O2 N2 C100 C106 55.6(2)
O2 N2 C104 C103 -179.37(15)
O2 N2 C104 C107 63.06(19)
O2 N2 C104 C108 -55.7(2)
N2 C100 C101 C102 -52.7(2)
C55 Ni2 O2 N2 168.01(9)
C55 C56 C57 Ni2 54.64(12)
C55 C56 C57 C58 -10.52(19)
C55 C56 C57 C76 177.67(16)
C55 C56 C68 C69 35.0(3)
C55 C56 C68 C73 -149.88(18)
C55 C59 C92 C93 -114.88(19)
C55 C59 C92 C97 61.3(2)
C55 C60 C61 C62 -178.00(18)
C55 C60 C65 C64 177.51(18)
C56 Ni2 O2 N2 127.68(10)
C56 C55 C59 Ni2 -67.07(12)
C56 C55 C59 C58 -4.74(19)
C56 C55 C59 C92 171.82(15)
C56 C55 C60 C61 67.5(3)
C56 C55 C60 C65 -112.5(2)
C56 C57 C58 Ni2 64.98(12)
C56 C57 C58 C59 7.74(19)
C56 C57 C58 C84 -168.39(16)
C56 C57 C76 C77 54.8(3)
C56 C57 C76 C81 -128.6(2)
C56 C68 C69 C70 175.44(17)
C56 C68 C73 C72 -175.40(18)
C57 Ni2 O2 N2 83.1(4)
C57 C56 C68 C69 -140.09(19)
C57 C56 C68 C73 35.1(3)
C57 C58 C59 Ni2 56.25(11)
C57 C58 C59 C55 -1.82(19)
C57 C58 C59 C92 -178.08(17)
C57 C58 C84 C85 30.6(3)
C57 C58 C84 C89 -152.83(17)
C57 C76 C77 C78 175.35(16)
C57 C76 C81 C80 -175.83(17)
C58 Ni2 O2 N2 -110.60(13)
C58 C57 C76 C77 -115.8(2)
C58 C57 C76 C81 60.8(2)
C58 C59 C92 C93 60.9(3)
C58 C59 C92 C97 -122.9(2)
C58 C84 C85 C86 178.70(18)
C58 C84 C89 C88 -177.74(17)
C59 Ni2 O2 N2 -147.06(9)
C59 C55 C56 Ni2 65.39(12)
C59 C55 C56 C57 9.35(19)
C59 C55 C56 C68 -166.62(16)
C59 C55 C60 C61 -119.4(2)
C59 C55 C60 C65 60.6(2)
C59 C58 C84 C85 -144.78(19)
C59 C58 C84 C89 31.8(3)
C59 C92 C93 C94 175.17(17)
C59 C92 C97 C96 -175.62(17)
C60 C55 C56 Ni2 -120.66(18)
C60 C55 C56 C57 -176.70(16)
C60 C55 C56 C68 7.3(3)
C60 C55 C59 Ni2 118.71(17)
C60 C55 C59 C58 -178.96(16)
C60 C55 C59 C92 -2.4(3)
C60 C61 C62 C63 -0.1(3)
C61 C60 C65 C64 -2.6(3)
C61 C62 C63 C64 -1.5(3)
C61 C62 C63 C66 175.1(2)
C62 C63 C64 C65 1.0(3)
C62 C63 C66 C67 -88.6(3)
C63 C64 C65 C60 1.0(3)
C64 C63 C66 C67 87.8(3)
C65 C60 C61 C62 2.1(3)
C66 C63 C64 C65 -175.6(2)
C68 C56 C57 Ni2 -129.53(18)
C68 C56 C57 C58 165.32(17)
C68 C56 C57 C76 -6.5(3)
C68 C69 C70 C71 0.0(3)
C69 C68 C73 C72 -0.1(3)
C69 C70 C71 C72 0.2(3)
C69 C70 C71 C74 179.5(2)
C70 C71 C72 C73 -0.4(3)
C70 C71 C74 C75 139.9(4)
C71 C72 C73 C68 0.4(3)
C72 C71 C74 C75 -40.8(5)
C73 C68 C69 C70 -0.1(3)
C74 C71 C72 C73 -179.7(2)
C76 C57 C58 Ni2 -123.00(17)
C76 C57 C58 C59 179.76(16)
C76 C57 C58 C84 3.6(3)
C76 C77 C78 C79 0.7(3)
C77 C76 C81 C80 0.9(3)
C77 C78 C79 C80 0.6(3)
C77 C78 C79 C82 -179.40(19)
C78 C79 C80 C81 -1.1(3)
C78 C79 C82 C83 8.8(3)
C79 C80 C81 C76 0.3(3)
C80 C79 C82 C83 -171.2(2)
C81 C76 C77 C78 -1.4(3)
C82 C79 C80 C81 178.91(19)
C84 C58 C59 Ni2 -127.63(17)
C84 C58 C59 C55 174.30(16)
C84 C58 C59 C92 -2.0(3)
C84 C85 C86 C87 -0.9(3)
C85 C84 C89 C88 -1.0(3)
C85 C86 C87 C88 -1.2(3)
C85 C86 C87 C90 177.7(2)
C86 C87 C88 C89 2.2(3)
C86 C87 C90 C91 118.5(6)
C86 C87 C90 C91A 67.1(4)
C87 C88 C89 C84 -1.0(3)
C88 C87 C90 C91 -62.6(6)
C88 C87 C90 C91A -114.0(4)
C89 C84 C85 C86 2.0(3)
C90 C87 C88 C89 -176.8(2)
C92 C93 C94 C95 0.5(3)
C93 C92 C97 C96 0.7(3)
C93 C94 C95 C96 0.8(3)
C93 C94 C95 C98 -177.54(18)
C94 C95 C96 C97 -1.3(3)
C94 C95 C98 C99 71.0(3)
C95 C96 C97 C92 0.6(3)
C96 C95 C98 C99 -107.3(2)
C97 C92 C93 C94 -1.2(3)
C98 C95 C96 C97 177.00(18)
C100 N2 C104 C103 -50.5(2)
C100 N2 C104 C107 -168.03(17)
C100 N2 C104 C108 73.3(2)
C100 C101 C102 C103 58.0(3)
C101 C102 C103 C104 -58.6(3)
C102 C103 C104 N2 53.6(2)
C102 C103 C104 C107 170.65(19)
C102 C103 C104 C108 -70.1(2)
C104 N2 C100 C101 50.2(2)
C104 N2 C100 C105 168.47(17)
C104 N2 C100 C106 -73.4(2)
C105 C100 C101 C102 -170.68(19)
C106 C100 C101 C102 70.0(2)
C110 O0AA C111 C112 -165.3(9)
C111 O0AA C110 C109 -170.8(8)
C1B O1AA C1C C1D 164(2)
C1C O1AA C1B C1A 150(4)

loop_
_exptl_oxdiff_crystal_face_indexfrac_h
_exptl_oxdiff_crystal_face_indexfrac_k
_exptl_oxdiff_crystal_face_indexfrac_l
_exptl_oxdiff_crystal_face_x
_exptl_oxdiff_crystal_face_y
_exptl_oxdiff_crystal_face_z
8.9974 6.9934 -0.0076 -0.1293 -0.4949 -0.8957
-8.9963 -5.9942 3.0069 0.0966 0.3265 0.9715
-1.0056 -4.9961 -15.9946 0.2919 0.8666 -0.3237
7.9947 3.9958 -8.0046 0.0135 -0.0254 -1.0059
3.0003 -4.9976 5.9903 -0.9747 0.2254 0.0135
-3.0003 4.9976 -5.9903 0.9747 -0.2254 -0.0135
-7.9947 -3.9958 8.0046 -0.0135 0.0254 1.0059
1.0059 4.9961 16.9942 -0.3337 -0.8968 0.3547
